data_8102605
loop_
_publ_author_name
'Maria Milanova'
'Joana Zaharieva'
'Bernd Morgenstern'
'Kaspar Hegetschweiler'
'Dimitry Todorovsky'

_publ_section_title
;
 Crystal structure of tetrabuthylammonium
 [tetrakis(dibenzoylmethanato)europium(III)] --- dimethyl sulfoxide
 (1:1), [N(C4H9)4][Eu(C15H11O2)4] &#x00B7; C2H6OS
;
_journal_issue 1
_journal_name_full 'Zeitschrift f\"ur Kristallographie - New Crystal Structures'
_journal_page_first 17
_journal_volume 225
_journal_year 2010
_chemical_formula_moiety '2(C60 H44 Eu O8), 2(C16 H36 N), 2(C2 H6 O S)'
_chemical_formula_sum 'C156 H172 Eu2 N2 O18 S2'
_chemical_formula_weight 2731.00
_chemical_name_systematic
; 
Tetrabuthylammonium[tetrakis(dibenzoylmethanato)europate(III)]^.^DMSO
;
_space_group_IT_number 14
_symmetry_cell_setting monoclinic
_symmetry_space_group_name_Hall '-P 2ybc'
_symmetry_space_group_name_H-M 'P 1 21/c 1'
_atom_sites_solution_hydrogens geom
_atom_sites_solution_primary direct
_atom_sites_solution_secondary difmap
_audit_creation_method SHELXL-97
_cell_angle_alpha 90.00
_cell_angle_beta 111.5280(10)
_cell_angle_gamma 90.00
_cell_formula_units_Z 4
_cell_length_a 21.1458(4)
_cell_length_b 24.4509(5)
_cell_length_c 28.1465(5)
_cell_measurement_reflns_used 9309
_cell_measurement_temperature 103(2)
_cell_measurement_theta_max 31.12
_cell_measurement_theta_min 2.24
_cell_volume 13537.5(5)
_computing_cell_refinement 'Bruker SMART (Bruker, 2004)'
_computing_data_collection 'Bruker SMART (Bruker, 2004)'
_computing_data_reduction 'Bruker SAINT (Bruker, 2004)'
_computing_molecular_graphics 'Diamond, Vers. 3.1f (Brandenburg, 2008)'
_computing_publication_material 'SHELXL-97 (Sheldrick, 1997)'
_computing_structure_refinement 'SHELXL-97 (Sheldrick, 1997)'
_computing_structure_solution 'SHELXS-97 (Sheldrick, 1997)'
_diffrn_ambient_temperature 103(2)
_diffrn_measured_fraction_theta_full 1.000
_diffrn_measured_fraction_theta_max 1.000
_diffrn_measurement_device_type 'Bruker X8 Apex, Nonius Kappa CCD'
_diffrn_measurement_method 'phi and omega scans'
_diffrn_radiation_monochromator graphite
_diffrn_radiation_source 'fine-focus sealed tube'
_diffrn_radiation_type MoK\a
_diffrn_radiation_wavelength 0.71073
_diffrn_reflns_av_R_equivalents 0.0351
_diffrn_reflns_av_sigmaI/netI 0.0309
_diffrn_reflns_limit_h_max 26
_diffrn_reflns_limit_h_min -27
_diffrn_reflns_limit_k_max 31
_diffrn_reflns_limit_k_min -31
_diffrn_reflns_limit_l_max 35
_diffrn_reflns_limit_l_min -35
_diffrn_reflns_number 131406
_diffrn_reflns_theta_full 27.00
_diffrn_reflns_theta_max 27.00
_diffrn_reflns_theta_min 1.14
_exptl_absorpt_coefficient_mu 1.016
_exptl_absorpt_correction_T_max 0.8382
_exptl_absorpt_correction_T_min 0.5715
_exptl_absorpt_correction_type multi-scan
_exptl_absorpt_process_details 'SADABS (Sheldrick, 1996)'
_exptl_crystal_colour 'pale yellow'
_exptl_crystal_density_diffrn 1.340
_exptl_crystal_density_method 'not measured'
_exptl_crystal_description needles
_exptl_crystal_F_000 5696
_exptl_crystal_size_max 0.62
_exptl_crystal_size_mid 0.27
_exptl_crystal_size_min 0.18
_refine_diff_density_max 1.539
_refine_diff_density_min -1.220
_refine_diff_density_rms 0.086
_refine_ls_extinction_method none
_refine_ls_goodness_of_fit_ref 1.126
_refine_ls_hydrogen_treatment constr
_refine_ls_matrix_type fullcycle
_refine_ls_number_parameters 1710
_refine_ls_number_reflns 29545
_refine_ls_number_restraints 0
_refine_ls_restrained_S_all 1.126
_refine_ls_R_factor_all 0.0570
_refine_ls_R_factor_gt 0.0335
_refine_ls_shift/su_max 0.034
_refine_ls_shift/su_mean 0.001
_refine_ls_structure_factor_coef Fsqd
_refine_ls_weighting_details 'calc w=1/[\s^2^(Fo^2^)+(0.0254P)^2^+27.9281P] where P=(Fo^2^+2Fc^2^)/3'
_refine_ls_weighting_scheme calc
_refine_ls_wR_factor_gt 0.0741
_refine_ls_wR_factor_ref 0.0922
_reflns_number_gt 22834
_reflns_number_total 29545
_reflns_threshold_expression >2sigma(I)
_cod_data_source_file 1267-2834.cff
_cod_data_source_block sh2817a
_cod_depositor_comments
;
The following automatic conversions were performed:
'_symmetry_cell_setting' value 'Monoclinic' changed to 'monoclinic'
according to '/home/saulius/struct/CIF-dictionaries/cif_core.dic'
dictionary named 'cif_core.dic' version 2.4.1 from 2010-06-29.

Automatic conversion script
Id: cif_fix_enum 1555 2011-01-17 13:19:09Z saulius 
;
_cod_original_cell_volume 13537.5(4)
_cod_original_sg_symbol_H-M P21/c
_cod_database_code 8102605

loop_
_symmetry_equiv_pos_as_xyz
'x, y, z'
'-x, y+1/2, -z+1/2'
'-x, -y, -z'
'x, -y-1/2, z-1/2'

loop_
_atom_site_label
_atom_site_type_symbol
_atom_site_fract_x
_atom_site_fract_y
_atom_site_fract_z
_atom_site_U_iso_or_equiv
_atom_site_adp_type
_atom_site_occupancy
_atom_site_symmetry_multiplicity
_atom_site_Wyckoff_symbol
_atom_site_calc_flag
_atom_site_refinement_flags
_atom_site_disorder_assembly
_atom_site_disorder_group
Eu1 Eu 0.344007(7) 0.760300(6) 0.116785(5) 0.01786(4) Uani 1 4 e d . . .
O1 O 0.26577(11) 0.82949(9) 0.07032(8) 0.0239(5) Uani 1 4 e d . . .
O2 O 0.30164(11) 0.80755(8) 0.17174(8) 0.0237(5) Uani 1 4 e d . . .
O3 O 0.42284(11) 0.83454(8) 0.15207(8) 0.0226(5) Uani 1 4 e d . . .
O4 O 0.38943(11) 0.79164(8) 0.05629(8) 0.0213(4) Uani 1 4 e d . . .
O5 O 0.27295(11) 0.71604(9) 0.03961(8) 0.0266(5) Uani 1 4 e d . . .
O6 O 0.28052(11) 0.68939(9) 0.13705(8) 0.0240(5) Uani 1 4 e d . . .
O7 O 0.41749(11) 0.73349(8) 0.19999(8) 0.0251(5) Uani 1 4 e d . . .
O8 O 0.40885(11) 0.68126(8) 0.11118(8) 0.0216(4) Uani 1 4 e d . . .
C301 C 0.24746(15) 0.87535(12) 0.08205(12) 0.0230(6) Uani 1 4 e d . . .
C302 C 0.26101(16) 0.89260(13) 0.13236(12) 0.0244(7) Uani 1 4 e d . . .
H302 H 0.2510 0.9293 0.1380 0.029 Uiso 1 4 e calc R . .
C303 C 0.28885(15) 0.85783(12) 0.17476(12) 0.0216(6) Uani 1 4 e d . . .
C304 C 0.44256(15) 0.87434(12) 0.13266(12) 0.0200(6) Uani 1 4 e d . . .
C305 C 0.42584(16) 0.88172(12) 0.07958(12) 0.0215(6) Uani 1 4 e d . . .
H305 H 0.4356 0.9159 0.0677 0.026 Uiso 1 4 e calc R . .
C306 C 0.39558(15) 0.84087(12) 0.04415(11) 0.0191(6) Uani 1 4 e d . . .
C307 C 0.25766(16) 0.66632(14) 0.03096(13) 0.0265(7) Uani 1 4 e d . . .
C308 C 0.25321(16) 0.62858(13) 0.06745(13) 0.0263(7) Uani 1 4 e d . . .
H308 H 0.2420 0.5918 0.0570 0.032 Uiso 1 4 e calc R . .
C309 C 0.26428(15) 0.64208(13) 0.11800(13) 0.0233(7) Uani 1 4 e d . . .
C310 C 0.43387(16) 0.68686(13) 0.21973(12) 0.0230(6) Uani 1 4 e d . . .
C311 C 0.44042(16) 0.63999(13) 0.19276(12) 0.0237(7) Uani 1 4 e d . . .
H311 H 0.4525 0.6064 0.2108 0.028 Uiso 1 4 e calc R . .
C312 C 0.42999(15) 0.64043(12) 0.14061(12) 0.0223(6) Uani 1 4 e d . . .
C101 C 0.20803(17) 0.91140(14) 0.03767(13) 0.0284(7) Uani 1 4 e d . . .
C102 C 0.20836(18) 0.89820(14) -0.01028(13) 0.0305(8) Uani 1 4 e d . . .
H102 H 0.2328 0.8670 -0.0141 0.037 Uiso 1 4 e calc R . .
C103 C 0.1734(2) 0.93004(16) -0.05256(14) 0.0366(9) Uani 1 4 e d . . .
H103 H 0.1746 0.9210 -0.0850 0.044 Uiso 1 4 e calc R . .
C104 C 0.1368(2) 0.97496(17) -0.04740(15) 0.0465(11) Uani 1 4 e d . . .
H104 H 0.1129 0.9968 -0.0763 0.056 Uiso 1 4 e calc R . .
C105 C 0.1350(2) 0.98806(18) -0.00013(16) 0.0489(11) Uani 1 4 e d . . .
H105 H 0.1090 1.0185 0.0032 0.059 Uiso 1 4 e calc R . .
C106 C 0.1712(2) 0.95697(16) 0.04267(14) 0.0382(9) Uani 1 4 e d . . .
H106 H 0.1707 0.9667 0.0752 0.046 Uiso 1 4 e calc R . .
C107 C 0.30536(16) 0.87984(13) 0.22760(12) 0.0232(6) Uani 1 4 e d . . .
C108 C 0.27588(18) 0.92634(14) 0.23879(13) 0.0311(8) Uani 1 4 e d . . .
H108 H 0.2428 0.9461 0.2120 0.037 Uiso 1 4 e calc R . .
C109 C 0.2943(2) 0.94423(15) 0.28877(14) 0.0361(8) Uani 1 4 e d . . .
H109 H 0.2736 0.9759 0.2961 0.043 Uiso 1 4 e calc R . .
C110 C 0.34286(19) 0.91615(15) 0.32803(14) 0.0350(8) Uani 1 4 e d . . .
H110 H 0.3557 0.9287 0.3622 0.042 Uiso 1 4 e calc R . .
C111 C 0.37254(19) 0.86980(16) 0.31740(14) 0.0362(8) Uani 1 4 e d . . .
H111 H 0.4059 0.8504 0.3443 0.043 Uiso 1 4 e calc R . .
C112 C 0.35372(18) 0.85158(14) 0.26754(13) 0.0291(7) Uani 1 4 e d . . .
H112 H 0.3740 0.8195 0.2605 0.035 Uiso 1 4 e calc R . .
C113 C 0.48617(16) 0.91585(12) 0.16981(12) 0.0211(6) Uani 1 4 e d . . .
C114 C 0.53345(18) 0.94811(13) 0.15909(13) 0.0289(7) Uani 1 4 e d . . .
H114 H 0.5367 0.9463 0.1264 0.035 Uiso 1 4 e calc R . .
C115 C 0.57600(19) 0.98304(14) 0.19612(14) 0.0343(8) Uani 1 4 e d . . .
H115 H 0.6087 1.0045 0.1887 0.041 Uiso 1 4 e calc R . .
C116 C 0.57098(19) 0.98673(13) 0.24354(13) 0.0336(8) Uani 1 4 e d . . .
H116 H 0.6002 1.0105 0.2688 0.040 Uiso 1 4 e calc R . .
C117 C 0.52297(19) 0.95556(13) 0.25398(13) 0.0320(8) Uani 1 4 e d . . .
H117 H 0.5186 0.9586 0.2863 0.038 Uiso 1 4 e calc R . .
C118 C 0.48134(17) 0.92002(13) 0.21759(12) 0.0267(7) Uani 1 4 e d . . .
H118 H 0.4492 0.8983 0.2254 0.032 Uiso 1 4 e calc R . .
C119 C 0.36736(16) 0.85307(13) -0.01211(12) 0.0225(6) Uani 1 4 e d . . .
C120 C 0.32777(18) 0.81303(14) -0.04425(12) 0.0296(7) Uani 1 4 e d . . .
H120 H 0.3243 0.7781 -0.0307 0.036 Uiso 1 4 e calc R . .
C121 C 0.2932(2) 0.82296(17) -0.09586(14) 0.0388(9) Uani 1 4 e d . . .
H121 H 0.2661 0.7951 -0.1174 0.047 Uiso 1 4 e calc R . .
C122 C 0.2984(2) 0.87356(17) -0.11567(14) 0.0405(9) Uani 1 4 e d . . .
H122 H 0.2742 0.8809 -0.1508 0.049 Uiso 1 4 e calc R . .
C123 C 0.3387(2) 0.91365(15) -0.08466(14) 0.0361(8) Uani 1 4 e d . . .
H123 H 0.3431 0.9481 -0.0988 0.043 Uiso 1 4 e calc R . .
C124 C 0.37293(18) 0.90392(14) -0.03291(13) 0.0281(7) Uani 1 4 e d . . .
H124 H 0.4001 0.9318 -0.0116 0.034 Uiso 1 4 e calc R . .
C125 C 0.24247(17) 0.64701(14) -0.02291(13) 0.0287(7) Uani 1 4 e d . . .
C126 C 0.24605(19) 0.59282(16) -0.03600(14) 0.0360(8) Uani 1 4 e d . . .
H126 H 0.2585 0.5656 -0.0101 0.043 Uiso 1 4 e calc R . .
C127 C 0.2317(2) 0.57789(18) -0.08649(16) 0.0472(10) Uani 1 4 e d . . .
H127 H 0.2345 0.5405 -0.0948 0.057 Uiso 1 4 e calc R . .
C128 C 0.2134(2) 0.6166(2) -0.12459(15) 0.0471(11) Uani 1 4 e d . . .
H128 H 0.2028 0.6060 -0.1591 0.057 Uiso 1 4 e calc R . .
C129 C 0.2106(2) 0.67100(19) -0.11215(15) 0.0444(10) Uani 1 4 e d . . .
H129 H 0.1987 0.6981 -0.1382 0.053 Uiso 1 4 e calc R . .
C130 C 0.22505(18) 0.68616(16) -0.06178(14) 0.0357(8) Uani 1 4 e d . . .
H130 H 0.2231 0.7237 -0.0536 0.043 Uiso 1 4 e calc R . .
C131 C 0.25515(16) 0.59894(13) 0.15323(13) 0.0260(7) Uani 1 4 e d . . .
C132 C 0.2317(2) 0.54659(15) 0.13753(16) 0.0458(10) Uani 1 4 e d . . .
H132 H 0.2230 0.5357 0.1033 0.055 Uiso 1 4 e calc R . .
C133 C 0.2206(3) 0.50999(16) 0.17129(18) 0.0560(12) Uani 1 4 e d . . .
H133 H 0.2043 0.4743 0.1599 0.067 Uiso 1 4 e calc R . .
C134 C 0.2330(2) 0.52458(16) 0.22085(16) 0.0442(10) Uani 1 4 e d . . .
H134 H 0.2242 0.4997 0.2436 0.053 Uiso 1 4 e calc R . .
C135 C 0.2581(2) 0.57555(17) 0.23693(16) 0.0496(11) Uani 1 4 e d . . .
H135 H 0.2680 0.5859 0.2714 0.060 Uiso 1 4 e calc R . .
C136 C 0.2694(2) 0.61234(16) 0.20342(15) 0.0397(9) Uani 1 4 e d . . .
H136 H 0.2874 0.6475 0.2154 0.048 Uiso 1 4 e calc R . .
C137 C 0.44649(16) 0.68321(13) 0.27566(12) 0.0243(7) Uani 1 4 e d . . .
C138 C 0.46566(17) 0.73030(14) 0.30563(13) 0.0274(7) Uani 1 4 e d . . .
H138 H 0.4739 0.7632 0.2909 0.033 Uiso 1 4 e calc R . .
C139 C 0.47275(18) 0.72955(15) 0.35646(13) 0.0340(8) Uani 1 4 e d . . .
H139 H 0.4863 0.7618 0.3765 0.041 Uiso 1 4 e calc R . .
C140 C 0.4602(2) 0.68211(17) 0.37824(14) 0.0386(9) Uani 1 4 e d . . .
H140 H 0.4640 0.6819 0.4129 0.046 Uiso 1 4 e calc R . .
C141 C 0.4422(2) 0.63518(16) 0.34944(14) 0.0381(9) Uani 1 4 e d . . .
H141 H 0.4340 0.6025 0.3645 0.046 Uiso 1 4 e calc R . .
C142 C 0.43579(18) 0.63531(14) 0.29851(14) 0.0320(8) Uani 1 4 e d . . .
H142 H 0.4241 0.6025 0.2791 0.038 Uiso 1 4 e calc R . .
C143 C 0.44445(16) 0.58949(12) 0.11600(13) 0.0249(7) Uani 1 4 e d . . .
C144 C 0.41504(18) 0.58477(14) 0.06296(14) 0.0300(7) Uani 1 4 e d . . .
H144 H 0.3859 0.6128 0.0435 0.036 Uiso 1 4 e calc R . .
C145 C 0.4281(2) 0.53939(15) 0.03831(16) 0.0397(9) Uani 1 4 e d . . .
H145 H 0.4076 0.5363 0.0022 0.048 Uiso 1 4 e calc R . .
C146 C 0.4710(2) 0.49865(15) 0.06633(18) 0.0457(11) Uani 1 4 e d . . .
H146 H 0.4800 0.4676 0.0495 0.055 Uiso 1 4 e calc R . .
C147 C 0.5006(2) 0.50306(15) 0.11867(17) 0.0417(10) Uani 1 4 e d . . .
H147 H 0.5303 0.4752 0.1378 0.050 Uiso 1 4 e calc R . .
C148 C 0.48731(18) 0.54789(13) 0.14367(15) 0.0318(8) Uani 1 4 e d . . .
H148 H 0.5075 0.5503 0.1798 0.038 Uiso 1 4 e calc R . .
N1 N 0.08956(14) 0.76381(14) 0.11188(12) 0.0365(7) Uani 1 4 e d . . .
C1A C 0.12044(18) 0.76784(18) 0.07086(14) 0.040(6) Uani 0.487(6) 4 e d P A 1
H1A1 H 0.1544 0.7977 0.0796 0.048 Uiso 0.487(6) 4 e calc PR A 1
H1A2 H 0.1442 0.7333 0.0698 0.048 Uiso 0.487(6) 4 e calc PR A 1
C2A C 0.0680(4) 0.7784(4) 0.0203(3) 0.048(3) Uani 0.487(6) 4 e d P A 1
H2A1 H 0.0601 0.8182 0.0151 0.057 Uiso 0.487(6) 4 e calc PR A 1
H2A2 H 0.0247 0.7608 0.0177 0.057 Uiso 0.487(6) 4 e calc PR A 1
C3A C 0.0928(4) 0.7550(4) -0.0204(3) 0.046(2) Uani 0.487(6) 4 e d P A 1
H3A1 H 0.0682 0.7736 -0.0533 0.055 Uiso 0.487(6) 4 e calc PR A 1
H3A2 H 0.1417 0.7633 -0.0105 0.055 Uiso 0.487(6) 4 e calc PR A 1
C4A C 0.0826(4) 0.6944(4) -0.0280(3) 0.050(2) Uani 0.487(6) 4 e d P A 1
H4A1 H 0.1078 0.6755 0.0042 0.075 Uiso 0.487(6) 4 e calc PR A 1
H4A2 H 0.0994 0.6823 -0.0544 0.075 Uiso 0.487(6) 4 e calc PR A 1
H4A3 H 0.0341 0.6858 -0.0386 0.075 Uiso 0.487(6) 4 e calc PR A 1
C1B C 0.12044(18) 0.76784(18) 0.07086(14) 0.040(5) Uani 0.513(6) 4 e d P A 2
H1B1 H 0.1610 0.7439 0.0812 0.048 Uiso 0.513(6) 4 e calc PR A 2
H1B2 H 0.1365 0.8058 0.0708 0.048 Uiso 0.513(6) 4 e calc PR A 2
C2B C 0.0748(4) 0.7528(3) 0.0150(3) 0.0314(19) Uani 0.513(6) 4 e d P A 2
H2B1 H 0.0843 0.7146 0.0081 0.038 Uiso 0.513(6) 4 e calc PR A 2
H2B2 H 0.0265 0.7551 0.0113 0.038 Uiso 0.513(6) 4 e calc PR A 2
C3B C 0.0868(4) 0.7909(3) -0.0245(3) 0.0360(19) Uani 0.513(6) 4 e d P A 2
H3B1 H 0.1362 0.7936 -0.0172 0.043 Uiso 0.513(6) 4 e calc PR A 2
H3B2 H 0.0650 0.7749 -0.0590 0.043 Uiso 0.513(6) 4 e calc PR A 2
C4B C 0.0587(4) 0.8472(3) -0.0241(3) 0.0364(18) Uani 0.513(6) 4 e d P A 2
H4B1 H 0.0095 0.8449 -0.0327 0.055 Uiso 0.513(6) 4 e calc PR A 2
H4B2 H 0.0681 0.8702 -0.0492 0.055 Uiso 0.513(6) 4 e calc PR A 2
H4B3 H 0.0801 0.8633 0.0100 0.055 Uiso 0.513(6) 4 e calc PR A 2
C5 C 0.05093(17) 0.71046(15) 0.10749(14) 0.0319(8) Uani 1 4 e d . A .
H5A H 0.0294 0.7101 0.1333 0.038 Uiso 1 4 e calc R . .
H5B H 0.0143 0.7084 0.0733 0.038 Uiso 1 4 e calc R . .
C6 C 0.0964(2) 0.66067(17) 0.11515(17) 0.0458(10) Uani 1 4 e d . . .
H6A H 0.1194 0.6617 0.0902 0.055 Uiso 1 4 e calc R A .
H6B H 0.1319 0.6617 0.1499 0.055 Uiso 1 4 e calc R . .
C7 C 0.0566(2) 0.60806(18) 0.10855(17) 0.0510(11) Uani 1 4 e d . A .
H7A H 0.0198 0.6082 0.0744 0.061 Uiso 1 4 e calc R . .
H7B H 0.0871 0.5771 0.1095 0.061 Uiso 1 4 e calc R . .
C8 C 0.0262(3) 0.5987(2) 0.1477(2) 0.0689(15) Uani 1 4 e d . . .
H8A H 0.0624 0.5911 0.1807 0.103 Uiso 1 4 e calc R A .
H8B H -0.0050 0.5675 0.1376 0.103 Uiso 1 4 e calc R . .
H8C H 0.0012 0.6315 0.1507 0.103 Uiso 1 4 e calc R . .
C9 C 0.0383(2) 0.81007(16) 0.10554(18) 0.0462(10) Uani 1 4 e d . A .
H9A H 0.0043 0.8085 0.0702 0.055 Uiso 1 4 e calc R . .
H9B H 0.0138 0.8028 0.1289 0.055 Uiso 1 4 e calc R . .
C10 C 0.0665(2) 0.86812(18) 0.11547(18) 0.0501(11) Uani 1 4 e d . . .
H10A H 0.1010 0.8727 0.0997 0.060 Uiso 1 4 e calc R A .
H10B H 0.0895 0.8735 0.1527 0.060 Uiso 1 4 e calc R . .
C11 C 0.0114(2) 0.91214(18) 0.0943(2) 0.0598(13) Uani 1 4 e d . A .
H11A H -0.0075 0.9097 0.0565 0.072 Uiso 1 4 e calc R . .
H11B H -0.0260 0.9046 0.1065 0.072 Uiso 1 4 e calc R . .
C12 C 0.0366(2) 0.96837(19) 0.1092(2) 0.0589(12) Uani 1 4 e d . . .
H12A H 0.0838 0.9711 0.1114 0.088 Uiso 1 4 e calc R A .
H12B H 0.0343 0.9770 0.1426 0.088 Uiso 1 4 e calc R . .
H12C H 0.0084 0.9943 0.0837 0.088 Uiso 1 4 e calc R . .
C13 C 0.14830(19) 0.7694(2) 0.16195(14) 0.0450(10) Uani 1 4 e d . A .
H13A H 0.1693 0.8058 0.1632 0.054 Uiso 1 4 e calc R . .
H13B H 0.1829 0.7415 0.1633 0.054 Uiso 1 4 e calc R . .
C14 C 0.1294(2) 0.7629(2) 0.20931(16) 0.0562(13) Uani 1 4 e d . . .
H14A H 0.0897 0.7863 0.2058 0.067 Uiso 1 4 e calc R A .
H14B H 0.1167 0.7245 0.2123 0.067 Uiso 1 4 e calc R . .
C15 C 0.1886(3) 0.7791(3) 0.25688(18) 0.0725(17) Uani 1 4 e d . A .
H15A H 0.1732 0.7796 0.2861 0.087 Uiso 1 4 e calc R . .
H15B H 0.2028 0.8167 0.2524 0.087 Uiso 1 4 e calc R . .
C16 C 0.2508(2) 0.7409(2) 0.26999(16) 0.0575(12) Uani 1 4 e d . . .
H16A H 0.2362 0.7028 0.2700 0.086 Uiso 1 4 e calc R A .
H16B H 0.2839 0.7502 0.3039 0.086 Uiso 1 4 e calc R . .
H16C H 0.2719 0.7454 0.2445 0.086 Uiso 1 4 e calc R . .
Eu2 Eu 0.829396(7) 0.746067(6) 0.091081(5) 0.01787(4) Uani 1 4 e d . . .
O9 O 0.78483(11) 0.77136(8) 0.15538(8) 0.0218(4) Uani 1 4 e d . . .
O10 O 0.81395(11) 0.66658(9) 0.13483(8) 0.0242(5) Uani 1 4 e d . . .
O11 O 0.93383(11) 0.73621(9) 0.16377(8) 0.0231(4) Uani 1 4 e d . . .
O12 O 0.87604(11) 0.83359(9) 0.12067(8) 0.0235(5) Uani 1 4 e d . . .
O13 O 0.74682(11) 0.81290(9) 0.04166(8) 0.0230(5) Uani 1 4 e d . . .
O14 O 0.73424(11) 0.70202(9) 0.02956(8) 0.0255(5) Uani 1 4 e d . . .
O15 O 0.87031(11) 0.77698(9) 0.02693(8) 0.0242(5) Uani 1 4 e d . B .
O16 O 0.87711(12) 0.67100(9) 0.06009(8) 0.0253(5) Uani 1 4 e d . B .
C401 C 0.79580(14) 0.75223(12) 0.19976(11) 0.0193(6) Uani 1 4 e d . . .
C402 C 0.81717(16) 0.69877(13) 0.21497(12) 0.0234(7) Uani 1 4 e d . . .
H402 H 0.8279 0.6891 0.2497 0.028 Uiso 1 4 e calc R . .
C403 C 0.82362(16) 0.65849(13) 0.18120(12) 0.0230(6) Uani 1 4 e d . . .
C404 C 0.95742(15) 0.76434(12) 0.20435(11) 0.0204(6) Uani 1 4 e d . . .
C405 C 0.94591(16) 0.82025(12) 0.20736(12) 0.0230(6) Uani 1 4 e d . . .
H405 H 0.9667 0.8380 0.2393 0.028 Uiso 1 4 e calc R . .
C406 C 0.90528(15) 0.85139(12) 0.16553(11) 0.0204(6) Uani 1 4 e d . . .
C407 C 0.70916(16) 0.81372(13) -0.00538(12) 0.0236(7) Uani 1 4 e d . . .
C408 C 0.68912(17) 0.76674(13) -0.03623(12) 0.0263(7) Uani 1 4 e d . . .
H408 H 0.6651 0.7715 -0.0718 0.032 Uiso 1 4 e calc R . .
C409 C 0.70267(16) 0.71358(13) -0.01717(12) 0.0239(7) Uani 1 4 e d . . .
C410 C 0.87556(15) 0.75547(13) -0.01233(11) 0.0233(6) Uani 1 4 e d . . .
C411 C 0.87582(17) 0.69914(14) -0.02068(12) 0.0268(7) Uani 1 4 e d . B .
H411 H 0.8740 0.6867 -0.0531 0.032 Uiso 1 4 e calc R . .
C412 C 0.87859(15) 0.65997(13) 0.01655(12) 0.0229(6) Uani 1 4 e d . . .
C201 C 0.84416(16) 0.60152(12) 0.20088(12) 0.0238(7) Uani 1 4 e d . . .
C202 C 0.83784(19) 0.58083(14) 0.24489(14) 0.0324(8) Uani 1 4 e d . . .
H202 H 0.8199 0.6033 0.2644 0.039 Uiso 1 4 e calc R . .
C203 C 0.85751(19) 0.52766(15) 0.26060(14) 0.0361(8) Uani 1 4 e d . . .
H203 H 0.8531 0.5140 0.2908 0.043 Uiso 1 4 e calc R . .
C204 C 0.88337(19) 0.49463(14) 0.23263(15) 0.0362(8) Uani 1 4 e d . . .
H204 H 0.8966 0.4582 0.2434 0.043 Uiso 1 4 e calc R . .
C205 C 0.89016(19) 0.51433(14) 0.18900(15) 0.0360(8) Uani 1 4 e d . . .
H205 H 0.9084 0.4916 0.1698 0.043 Uiso 1 4 e calc R . .
C206 C 0.87038(18) 0.56733(14) 0.17311(13) 0.0300(7) Uani 1 4 e d . . .
H206 H 0.8748 0.5806 0.1427 0.036 Uiso 1 4 e calc R . .
C207 C 0.78170(15) 0.79079(13) 0.23658(12) 0.0228(6) Uani 1 4 e d . . .
C208 C 0.76093(17) 0.84375(13) 0.22036(14) 0.0309(8) Uani 1 4 e d . . .
H208 H 0.7603 0.8558 0.1881 0.037 Uiso 1 4 e calc R . .
C209 C 0.7411(2) 0.87919(15) 0.25085(17) 0.0411(9) Uani 1 4 e d . . .
H209 H 0.7259 0.9150 0.2390 0.049 Uiso 1 4 e calc R . .
C210 C 0.7433(2) 0.86260(16) 0.29853(17) 0.0441(10) Uani 1 4 e d . . .
H210 H 0.7298 0.8870 0.3193 0.053 Uiso 1 4 e calc R . .
C211 C 0.76526(19) 0.81063(17) 0.31569(15) 0.0394(9) Uani 1 4 e d . . .
H211 H 0.7674 0.7994 0.3486 0.047 Uiso 1 4 e calc R . .
C212 C 0.78425(17) 0.77453(15) 0.28494(12) 0.0289(7) Uani 1 4 e d . . .
H212 H 0.7990 0.7387 0.2969 0.035 Uiso 1 4 e calc R . .
C213 C 0.99891(16) 0.73352(13) 0.25205(12) 0.0242(7) Uani 1 4 e d . . .
C214 C 1.04078(17) 0.75933(15) 0.29691(12) 0.0291(7) Uani 1 4 e d . . .
H214 H 1.0452 0.7980 0.2979 0.035 Uiso 1 4 e calc R . .
C215 C 1.07592(19) 0.72851(17) 0.33994(14) 0.0372(9) Uani 1 4 e d . . .
H215 H 1.1047 0.7463 0.3702 0.045 Uiso 1 4 e calc R . .
C216 C 1.0694(2) 0.67218(17) 0.33923(15) 0.0407(9) Uani 1 4 e d . . .
H216 H 1.0929 0.6514 0.3690 0.049 Uiso 1 4 e calc R . .
C217 C 1.0289(2) 0.64637(16) 0.29510(15) 0.0390(9) Uani 1 4 e d . . .
H217 H 1.0245 0.6077 0.2943 0.047 Uiso 1 4 e calc R . .
C218 C 0.99446(18) 0.67677(14) 0.25185(14) 0.0299(7) Uani 1 4 e d . . .
H218 H 0.9673 0.6585 0.2214 0.036 Uiso 1 4 e calc R . .
C219 C 0.89089(17) 0.91018(13) 0.17366(12) 0.0233(6) Uani 1 4 e d . . .
C220 C 0.82868(17) 0.93218(13) 0.14297(13) 0.0277(7) Uani 1 4 e d . . .
H220 H 0.7972 0.9104 0.1171 0.033 Uiso 1 4 e calc R . .
C221 C 0.8123(2) 0.98573(15) 0.14989(15) 0.0356(8) Uani 1 4 e d . . .
H221 H 0.7693 1.0003 0.1291 0.043 Uiso 1 4 e calc R . .
C222 C 0.8583(2) 1.01800(15) 0.18698(14) 0.0388(9) Uani 1 4 e d . . .
H222 H 0.8473 1.0548 0.1914 0.047 Uiso 1 4 e calc R . .
C223 C 0.9203(2) 0.99670(15) 0.21747(15) 0.0424(10) Uani 1 4 e d . . .
H223 H 0.9519 1.0189 0.2429 0.051 Uiso 1 4 e calc R . .
C224 C 0.93679(19) 0.94293(14) 0.21116(13) 0.0335(8) Uani 1 4 e d . . .
H224 H 0.9795 0.9284 0.2324 0.040 Uiso 1 4 e calc R . .
C225 C 0.68517(17) 0.86869(13) -0.02844(12) 0.0262(7) Uani 1 4 e d . . .
C226 C 0.62483(19) 0.87546(15) -0.07101(14) 0.0345(8) Uani 1 4 e d . . .
H226 H 0.5988 0.8444 -0.0872 0.041 Uiso 1 4 e calc R . .
C227 C 0.6033(2) 0.92727(17) -0.08943(15) 0.0414(9) Uani 1 4 e d . . .
H227 H 0.5621 0.9316 -0.1180 0.050 Uiso 1 4 e calc R . .
C228 C 0.6403(2) 0.97236(16) -0.06717(15) 0.0399(9) Uani 1 4 e d . . .
H228 H 0.6254 1.0077 -0.0806 0.048 Uiso 1 4 e calc R . .
C229 C 0.6998(2) 0.96647(15) -0.02488(14) 0.0353(8) Uani 1 4 e d . . .
H229 H 0.7253 0.9979 -0.0090 0.042 Uiso 1 4 e calc R . .
C230 C 0.72238(18) 0.91472(13) -0.00559(13) 0.0289(7) Uani 1 4 e d . . .
H230 H 0.7633 0.9108 0.0233 0.035 Uiso 1 4 e calc R . .
C231 C 0.67912(16) 0.66560(13) -0.05320(12) 0.0250(7) Uani 1 4 e d . . .
C232 C 0.6359(2) 0.66998(15) -0.10399(13) 0.0348(8) Uani 1 4 e d . . .
H232 H 0.6178 0.7047 -0.1174 0.042 Uiso 1 4 e calc R . .
C233 C 0.6189(2) 0.62411(16) -0.13524(14) 0.0410(9) Uani 1 4 e d . . .
H233 H 0.5889 0.6276 -0.1698 0.049 Uiso 1 4 e calc R . .
C234 C 0.6451(2) 0.57376(15) -0.11645(14) 0.0381(9) Uani 1 4 e d . . .
H234 H 0.6342 0.5426 -0.1381 0.046 Uiso 1 4 e calc R . .
C235 C 0.6873(2) 0.56872(15) -0.06612(16) 0.0402(9) Uani 1 4 e d . . .
H235 H 0.7050 0.5338 -0.0530 0.048 Uiso 1 4 e calc R . .
C236 C 0.70406(18) 0.61393(14) -0.03434(14) 0.0329(8) Uani 1 4 e d . . .
H236 H 0.7327 0.6098 0.0005 0.039 Uiso 1 4 e calc R . .
C237 C 0.88518(16) 0.60039(13) 0.00565(12) 0.0254(7) Uani 1 4 e d . B .
C238 C 0.8701(2) 0.56163(15) 0.03569(14) 0.0371(9) Uani 1 4 e d . . .
H238 H 0.8541 0.5731 0.0615 0.045 Uiso 1 4 e calc R B .
C239 C 0.8781(2) 0.50621(16) 0.02868(16) 0.0457(10) Uani 1 4 e d . B .
H239 H 0.8679 0.4801 0.0498 0.055 Uiso 1 4 e calc R . .
C240 C 0.9007(2) 0.48917(16) -0.00896(16) 0.0458(10) Uani 1 4 e d . . .
H240 H 0.9048 0.4512 -0.0145 0.055 Uiso 1 4 e calc R B .
C241 C 0.9171(2) 0.52688(16) -0.03819(17) 0.0466(10) Uani 1 4 e d . B .
H241 H 0.9340 0.5151 -0.0634 0.056 Uiso 1 4 e calc R . .
C242 C 0.9092(2) 0.58215(15) -0.03133(14) 0.0367(9) Uani 1 4 e d . . .
H242 H 0.9205 0.6080 -0.0522 0.044 Uiso 1 4 e calc R B .
C253 C 0.8873(3) 0.79847(18) -0.05174(19) 0.038(3) Uani 0.526(8) 4 e d PG B 1
C254 C 0.9004(3) 0.78171(13) -0.09442(18) 0.0189(19) Uani 0.526(8) 4 e d PG B 1
H254 H 0.8974 0.7441 -0.1034 0.023 Uiso 0.526(8) 4 e calc PR B 1
C255 C 0.9179(3) 0.82001(17) -0.12395(16) 0.030(3) Uani 0.526(8) 4 e d PG B 1
H255 H 0.9269 0.8086 -0.1531 0.036 Uiso 0.526(8) 4 e calc PR B 1
C256 C 0.9224(3) 0.87506(16) -0.1108(2) 0.047(3) Uani 0.526(8) 4 e d PG B 1
H256 H 0.9344 0.9012 -0.1310 0.056 Uiso 0.526(8) 4 e calc PR B 1
C257 C 0.9093(4) 0.89182(15) -0.0681(2) 0.071(4) Uani 0.526(8) 4 e d PG B 1
H257 H 0.9123 0.9294 -0.0592 0.086 Uiso 0.526(8) 4 e calc PR B 1
C258 C 0.8917(4) 0.8535(2) -0.0386(2) 0.060(3) Uani 0.526(8) 4 e d PG B 1
H258 H 0.8827 0.8650 -0.0094 0.073 Uiso 0.526(8) 4 e calc PR B 1
C243 C 0.8836(3) 0.79156(18) -0.04972(18) 0.017(2) Uani 0.474(8) 4 e d PG B 2
C244 C 0.9065(3) 0.77350(15) -0.0874(2) 0.029(3) Uani 0.474(8) 4 e d PG B 2
H244 H 0.9181 0.7361 -0.0886 0.035 Uiso 0.474(8) 4 e calc PR B 2
C245 C 0.9123(3) 0.8101(2) -0.12336(18) 0.035(3) Uani 0.474(8) 4 e d PG B 2
H245 H 0.9280 0.7978 -0.1491 0.041 Uiso 0.474(8) 4 e calc PR B 2
C246 C 0.8953(3) 0.86479(18) -0.12160(18) 0.037(3) Uani 0.474(8) 4 e d PG B 2
H246 H 0.8993 0.8898 -0.1462 0.044 Uiso 0.474(8) 4 e calc PR B 2
C247 C 0.8724(3) 0.88285(15) -0.0839(2) 0.035(2) Uani 0.474(8) 4 e d PG B 2
H247 H 0.8608 0.9202 -0.0827 0.042 Uiso 0.474(8) 4 e calc PR B 2
C248 C 0.8665(3) 0.8462(2) -0.04796(18) 0.032(2) Uani 0.474(8) 4 e d PG B 2
H248 H 0.8509 0.8586 -0.0222 0.038 Uiso 0.474(8) 4 e calc PR B 2
N2 N 0.58156(13) 0.73362(11) 0.09296(11) 0.0251(6) Uani 1 4 e d . . .
C17 C 0.55338(16) 0.75132(14) 0.13343(13) 0.0274(7) Uani 1 4 e d . . .
H17A H 0.5117 0.7731 0.1165 0.033 Uiso 1 4 e calc R . .
H17B H 0.5401 0.7182 0.1477 0.033 Uiso 1 4 e calc R . .
C18 C 0.60165(18) 0.78468(15) 0.17729(14) 0.0337(8) Uani 1 4 e d . . .
H18A H 0.6012 0.8232 0.1663 0.040 Uiso 1 4 e calc R . .
H18B H 0.6485 0.7705 0.1864 0.040 Uiso 1 4 e calc R . .
C19 C 0.58163(19) 0.78236(16) 0.22444(14) 0.0381(9) Uani 1 4 e d . . .
H19A H 0.6035 0.8131 0.2475 0.046 Uiso 1 4 e calc R . .
H19B H 0.5318 0.7868 0.2135 0.046 Uiso 1 4 e calc R . .
C20 C 0.60259(19) 0.72891(18) 0.25339(15) 0.0433(10) Uani 1 4 e d . . .
H20A H 0.5817 0.6983 0.2306 0.065 Uiso 1 4 e calc R . .
H20B H 0.5874 0.7286 0.2824 0.065 Uiso 1 4 e calc R . .
H20C H 0.6522 0.7253 0.2659 0.065 Uiso 1 4 e calc R . .
C21 C 0.61894(16) 0.78032(13) 0.07896(14) 0.0273(7) Uani 1 4 e d . . .
H21A H 0.6382 0.7666 0.0541 0.033 Uiso 1 4 e calc R . .
H21B H 0.6574 0.7915 0.1100 0.033 Uiso 1 4 e calc R . .
C22 C 0.57586(18) 0.83071(13) 0.05631(14) 0.0311(8) Uani 1 4 e d . . .
H22A H 0.5386 0.8335 0.0696 0.037 Uiso 1 4 e calc R . .
H22B H 0.5552 0.8269 0.0187 0.037 Uiso 1 4 e calc R . .
C23 C 0.61898(18) 0.88271(13) 0.06984(14) 0.0303(8) Uani 1 4 e d . . .
H23A H 0.6316 0.8905 0.1067 0.036 Uiso 1 4 e calc R . .
H23B H 0.6614 0.8767 0.0634 0.036 Uiso 1 4 e calc R . .
C24 C 0.5816(2) 0.93191(14) 0.03900(15) 0.0382(9) Uani 1 4 e d . . .
H24A H 0.5751 0.9267 0.0030 0.057 Uiso 1 4 e calc R . .
H24B H 0.6085 0.9651 0.0519 0.057 Uiso 1 4 e calc R . .
H24C H 0.5373 0.9356 0.0423 0.057 Uiso 1 4 e calc R . .
C25 C 0.52152(16) 0.71509(13) 0.04712(13) 0.0258(7) Uani 1 4 e d . . .
H25A H 0.4893 0.7460 0.0355 0.031 Uiso 1 4 e calc R . .
H25B H 0.4980 0.6854 0.0581 0.031 Uiso 1 4 e calc R . .
C26 C 0.53782(18) 0.69469(14) 0.00186(14) 0.0302(8) Uani 1 4 e d . . .
H26A H 0.5809 0.6738 0.0144 0.036 Uiso 1 4 e calc R . .
H26B H 0.5439 0.7263 -0.0180 0.036 Uiso 1 4 e calc R . .
C27 C 0.48078(19) 0.65812(15) -0.03260(14) 0.0351(8) Uani 1 4 e d . . .
H27A H 0.4912 0.6483 -0.0631 0.042 Uiso 1 4 e calc R . .
H27B H 0.4804 0.6238 -0.0140 0.042 Uiso 1 4 e calc R . .
C28 C 0.41056(19) 0.68291(17) -0.05027(14) 0.0389(9) Uani 1 4 e d . . .
H28A H 0.3984 0.6908 -0.0206 0.058 Uiso 1 4 e calc R . .
H28B H 0.3777 0.6571 -0.0728 0.058 Uiso 1 4 e calc R . .
H28C H 0.4100 0.7169 -0.0689 0.058 Uiso 1 4 e calc R . .
C29 C 0.63381(17) 0.68825(13) 0.11367(14) 0.0297(7) Uani 1 4 e d . . .
H29A H 0.6690 0.7009 0.1460 0.036 Uiso 1 4 e calc R . .
H29B H 0.6563 0.6816 0.0890 0.036 Uiso 1 4 e calc R . .
C30 C 0.60461(18) 0.63424(14) 0.12373(16) 0.0371(9) Uani 1 4 e d . . .
H30A H 0.5849 0.6397 0.1503 0.045 Uiso 1 4 e calc R . .
H30B H 0.5678 0.6220 0.0921 0.045 Uiso 1 4 e calc R . .
C31 C 0.6595(2) 0.59048(16) 0.14123(19) 0.0501(11) Uani 1 4 e d . . .
H31A H 0.6992 0.6054 0.1695 0.060 Uiso 1 4 e calc R . .
H31B H 0.6420 0.5590 0.1549 0.060 Uiso 1 4 e calc R . .
C32 C 0.6826(2) 0.57039(18) 0.0999(2) 0.0665(15) Uani 1 4 e d . . .
H32A H 0.6432 0.5579 0.0707 0.100 Uiso 1 4 e calc R . .
H32B H 0.7145 0.5400 0.1129 0.100 Uiso 1 4 e calc R . .
H32C H 0.7052 0.6002 0.0891 0.100 Uiso 1 4 e calc R . .
S1 S 0.00238(8) 0.59664(5) -0.14117(5) 0.0656(4) Uani 1 4 e d . . .
C1LA C 0.0438(4) 0.6394(3) -0.0886(3) 0.057(2) Uani 0.597(7) 4 e d P C 1
H1L1 H 0.0925 0.6310 -0.0750 0.085 Uiso 0.597(7) 4 e calc PR C 1
H1L2 H 0.0249 0.6333 -0.0621 0.085 Uiso 0.597(7) 4 e calc PR C 1
H1L3 H 0.0371 0.6777 -0.0996 0.085 Uiso 0.597(7) 4 e calc PR C 1
C2LA C -0.0752(4) 0.6217(5) -0.1674(3) 0.076(3) Uani 0.597(7) 4 e d P C 1
H2L1 H -0.0760 0.6592 -0.1554 0.114 Uiso 0.597(7) 4 e calc PR C 1
H2L2 H -0.1068 0.5991 -0.1578 0.114 Uiso 0.597(7) 4 e calc PR C 1
H2L3 H -0.0889 0.6217 -0.2047 0.114 Uiso 0.597(7) 4 e calc PR C 1
C1LB C -0.0576(6) 0.6627(5) -0.1554(5) 0.056(3) Uani 0.403(7) 4 e d P C 2
H1L4 H -0.0316 0.6939 -0.1361 0.084 Uiso 0.403(7) 4 e calc PR C 2
H1L5 H -0.0962 0.6556 -0.1449 0.084 Uiso 0.403(7) 4 e calc PR C 2
H1L6 H -0.0743 0.6710 -0.1920 0.084 Uiso 0.403(7) 4 e calc PR C 2
C2LB C -0.0808(8) 0.5560(6) -0.1731(6) 0.082(5) Uani 0.403(7) 4 e d P C 2
H2L4 H -0.0905 0.5346 -0.1471 0.123 Uiso 0.403(7) 4 e calc PR C 2
H2L5 H -0.0757 0.5313 -0.1988 0.123 Uiso 0.403(7) 4 e calc PR C 2
H2L6 H -0.1183 0.5814 -0.1894 0.123 Uiso 0.403(7) 4 e calc PR C 2
O1L O 0.03904(17) 0.60525(13) -0.17674(12) 0.0588(8) Uani 1 4 e d . C .
S2A S 0.7167(4) 0.5714(2) 0.3069(2) 0.107(3) Uani 0.324(4) 4 e d P D 1
S2B S 0.72336(9) 0.56045(6) 0.35067(7) 0.0489(6) Uani 0.676(4) 4 e d P D 2
O2L O 0.7184(5) 0.6294(2) 0.3350(3) 0.204(4) Uani 1 4 e d . . .
C3L C 0.6434(3) 0.5384(3) 0.3014(2) 0.094(2) Uani 1 4 e d . . .
C4L C 0.77672(18) 0.53227(12) 0.33855(13) 0.0283(7) Uani 1 4 e d . . .

loop_
_atom_site_aniso_label
_atom_site_aniso_U_11
_atom_site_aniso_U_22
_atom_site_aniso_U_33
_atom_site_aniso_U_23
_atom_site_aniso_U_13
_atom_site_aniso_U_12
Eu1 0.01785(7) 0.01540(7) 0.01907(7) 0.00155(6) 0.00532(6) 0.00058(6)
O1 0.0236(12) 0.0225(11) 0.0250(12) 0.0040(9) 0.0083(10) 0.0060(9)
O2 0.0285(12) 0.0184(11) 0.0262(12) 0.0039(9) 0.0125(10) 0.0020(9)
O3 0.0264(12) 0.0170(10) 0.0234(11) -0.0003(8) 0.0082(10) -0.0023(9)
O4 0.0226(11) 0.0170(10) 0.0249(11) 0.0006(8) 0.0093(9) 0.0001(9)
O5 0.0258(12) 0.0244(12) 0.0235(11) -0.0007(9) 0.0019(10) -0.0047(10)
O6 0.0214(11) 0.0228(11) 0.0273(12) -0.0005(9) 0.0082(10) -0.0022(9)
O7 0.0271(12) 0.0177(11) 0.0265(11) 0.0031(9) 0.0050(10) -0.0001(9)
O8 0.0210(11) 0.0168(10) 0.0272(11) 0.0020(9) 0.0089(9) -0.0001(9)
C301 0.0176(15) 0.0197(15) 0.0324(17) 0.0070(13) 0.0099(13) 0.0049(12)
C302 0.0252(17) 0.0183(15) 0.0320(18) 0.0030(13) 0.0130(14) 0.0040(13)
C303 0.0195(15) 0.0187(15) 0.0287(17) 0.0007(12) 0.0113(13) -0.0003(12)
C304 0.0192(15) 0.0139(14) 0.0275(16) -0.0003(12) 0.0091(13) 0.0024(12)
C305 0.0233(16) 0.0158(14) 0.0262(16) 0.0036(12) 0.0101(13) 0.0013(12)
C306 0.0171(15) 0.0188(15) 0.0244(15) 0.0036(12) 0.0113(13) 0.0044(12)
C307 0.0155(15) 0.0291(18) 0.0310(18) -0.0039(14) 0.0039(13) -0.0035(13)
C308 0.0228(17) 0.0209(16) 0.0342(18) -0.0032(13) 0.0092(14) -0.0054(13)
C309 0.0142(15) 0.0219(16) 0.0330(18) 0.0013(13) 0.0076(13) 0.0010(12)
C310 0.0182(15) 0.0251(16) 0.0233(16) 0.0051(12) 0.0048(13) -0.0002(13)
C311 0.0202(16) 0.0182(15) 0.0308(17) 0.0063(12) 0.0073(14) 0.0013(12)
C312 0.0134(14) 0.0178(15) 0.0349(18) 0.0010(13) 0.0080(13) -0.0018(12)
C101 0.0275(18) 0.0294(18) 0.0307(18) 0.0097(14) 0.0135(15) 0.0092(14)
C102 0.0306(19) 0.0311(18) 0.0325(18) 0.0076(14) 0.0147(15) 0.0118(15)
C103 0.042(2) 0.042(2) 0.0277(18) 0.0088(16) 0.0156(17) 0.0132(18)
C104 0.048(2) 0.052(3) 0.039(2) 0.0226(19) 0.0159(19) 0.028(2)
C105 0.057(3) 0.051(3) 0.044(2) 0.0198(19) 0.024(2) 0.036(2)
C106 0.043(2) 0.043(2) 0.034(2) 0.0121(16) 0.0200(18) 0.0214(18)
C107 0.0225(16) 0.0219(16) 0.0290(17) 0.0011(13) 0.0138(14) -0.0019(13)
C108 0.0341(19) 0.0290(18) 0.0319(19) 0.0015(14) 0.0139(16) 0.0064(15)
C109 0.044(2) 0.0298(19) 0.039(2) -0.0071(15) 0.0207(18) 0.0015(17)
C110 0.037(2) 0.039(2) 0.0296(19) -0.0073(15) 0.0139(16) -0.0063(17)
C111 0.033(2) 0.045(2) 0.0278(18) 0.0022(16) 0.0081(16) 0.0016(17)
C112 0.0313(19) 0.0261(17) 0.0307(18) 0.0028(14) 0.0124(15) 0.0035(14)
C113 0.0214(16) 0.0141(14) 0.0264(16) 0.0001(12) 0.0073(13) 0.0053(12)
C114 0.0329(19) 0.0232(17) 0.0326(18) -0.0039(14) 0.0144(15) -0.0042(14)
C115 0.036(2) 0.0247(18) 0.042(2) -0.0044(15) 0.0136(17) -0.0116(15)
C116 0.041(2) 0.0190(16) 0.0310(19) -0.0046(13) 0.0020(16) -0.0031(15)
C117 0.046(2) 0.0212(16) 0.0260(17) -0.0014(13) 0.0098(16) 0.0037(15)
C118 0.0315(18) 0.0198(16) 0.0283(17) 0.0007(13) 0.0104(15) -0.0006(14)
C119 0.0231(16) 0.0243(16) 0.0229(16) -0.0002(12) 0.0116(13) 0.0047(13)
C120 0.0341(19) 0.0298(18) 0.0249(17) 0.0006(14) 0.0108(15) 0.0021(15)
C121 0.045(2) 0.044(2) 0.0244(18) -0.0039(16) 0.0097(17) -0.0017(18)
C122 0.045(2) 0.054(2) 0.0214(17) 0.0074(16) 0.0109(17) 0.0118(19)
C123 0.043(2) 0.033(2) 0.033(2) 0.0104(15) 0.0159(17) 0.0071(17)
C124 0.0316(19) 0.0266(17) 0.0275(17) 0.0041(13) 0.0126(15) 0.0045(14)
C125 0.0206(16) 0.0347(19) 0.0295(18) -0.0062(14) 0.0077(14) -0.0085(14)
C126 0.034(2) 0.038(2) 0.034(2) -0.0092(16) 0.0095(16) -0.0063(16)
C127 0.044(2) 0.050(3) 0.045(2) -0.018(2) 0.013(2) -0.001(2)
C128 0.032(2) 0.076(3) 0.032(2) -0.021(2) 0.0101(17) -0.009(2)
C129 0.040(2) 0.061(3) 0.031(2) -0.0039(18) 0.0110(18) -0.008(2)
C130 0.032(2) 0.042(2) 0.0330(19) -0.0043(16) 0.0110(16) -0.0099(17)
C131 0.0179(16) 0.0232(16) 0.0361(19) 0.0039(13) 0.0090(14) 0.0039(13)
C132 0.076(3) 0.0201(18) 0.045(2) 0.0035(16) 0.026(2) 0.0017(19)
C133 0.090(4) 0.0183(19) 0.064(3) 0.0089(18) 0.034(3) -0.002(2)
C134 0.053(3) 0.032(2) 0.054(3) 0.0174(18) 0.028(2) 0.0073(19)
C135 0.071(3) 0.045(2) 0.042(2) 0.0040(19) 0.031(2) -0.009(2)
C136 0.050(2) 0.034(2) 0.039(2) -0.0029(16) 0.0209(19) -0.0134(18)
C137 0.0187(16) 0.0258(17) 0.0265(17) 0.0054(13) 0.0059(13) 0.0042(13)
C138 0.0247(17) 0.0252(17) 0.0291(17) 0.0039(13) 0.0063(14) 0.0048(14)
C139 0.0317(19) 0.038(2) 0.0294(18) -0.0023(15) 0.0077(15) 0.0050(16)
C140 0.038(2) 0.051(2) 0.0294(19) 0.0088(17) 0.0155(17) 0.0092(18)
C141 0.045(2) 0.037(2) 0.038(2) 0.0126(16) 0.0222(18) 0.0002(17)
C142 0.0326(19) 0.0276(18) 0.037(2) 0.0068(15) 0.0145(16) 0.0003(15)
C143 0.0225(16) 0.0165(15) 0.0421(19) 0.0024(13) 0.0192(15) -0.0035(12)
C144 0.0281(18) 0.0224(17) 0.044(2) -0.0016(14) 0.0178(16) -0.0034(14)
C145 0.049(2) 0.0283(19) 0.051(2) -0.0084(17) 0.029(2) -0.0057(17)
C146 0.060(3) 0.0227(18) 0.072(3) -0.0061(18) 0.046(2) 0.0004(18)
C147 0.047(2) 0.0215(18) 0.070(3) 0.0091(18) 0.037(2) 0.0098(16)
C148 0.0330(19) 0.0214(17) 0.049(2) 0.0062(15) 0.0248(17) 0.0026(14)
N1 0.0185(14) 0.057(2) 0.0374(17) -0.0132(15) 0.0136(13) -0.0062(14)
C1A 0.024(7) 0.066(10) 0.031(8) -0.012(6) 0.013(8) -0.005(7)
C2A 0.029(5) 0.068(7) 0.049(6) 0.000(5) 0.019(4) 0.014(5)
C3A 0.029(4) 0.073(7) 0.032(4) 0.008(4) 0.008(3) 0.009(5)
C4A 0.036(5) 0.076(7) 0.038(5) -0.013(4) 0.015(4) 0.004(4)
C1B 0.024(6) 0.066(8) 0.031(7) -0.012(5) 0.013(7) -0.005(6)
C2B 0.027(4) 0.037(5) 0.026(4) 0.004(3) 0.005(3) -0.002(3)
C3B 0.040(4) 0.051(5) 0.018(3) -0.002(3) 0.011(3) -0.012(4)
C4B 0.028(4) 0.047(4) 0.033(4) 0.000(3) 0.009(3) -0.007(3)
C5 0.0241(18) 0.039(2) 0.0299(18) -0.0037(15) 0.0072(15) 0.0024(15)
C6 0.044(2) 0.051(3) 0.048(2) 0.0013(19) 0.022(2) 0.010(2)
C7 0.045(3) 0.051(3) 0.047(3) -0.007(2) 0.006(2) 0.012(2)
C8 0.074(4) 0.047(3) 0.103(4) 0.001(3) 0.052(3) -0.001(3)
C9 0.039(2) 0.043(2) 0.068(3) -0.008(2) 0.033(2) -0.0061(19)
C10 0.044(2) 0.055(3) 0.055(3) -0.014(2) 0.022(2) -0.014(2)
C11 0.039(2) 0.041(2) 0.105(4) 0.004(3) 0.034(3) 0.001(2)
C12 0.047(3) 0.057(3) 0.074(3) -0.010(2) 0.022(2) -0.005(2)
C13 0.0268(19) 0.078(3) 0.032(2) -0.014(2) 0.0133(16) -0.013(2)
C14 0.038(2) 0.097(4) 0.044(2) -0.028(2) 0.027(2) -0.026(2)
C15 0.074(4) 0.109(5) 0.043(3) -0.024(3) 0.032(3) -0.039(3)
C16 0.064(3) 0.069(3) 0.037(2) 0.012(2) 0.015(2) -0.013(3)
Eu2 0.01841(7) 0.01869(7) 0.01784(7) -0.00078(6) 0.00821(6) -0.00084(6)
O9 0.0219(11) 0.0190(11) 0.0268(11) -0.0001(9) 0.0117(9) 0.0003(9)
O10 0.0327(13) 0.0208(11) 0.0230(11) -0.0013(9) 0.0148(10) -0.0036(9)
O11 0.0237(11) 0.0232(11) 0.0227(11) -0.0009(9) 0.0088(9) 0.0034(9)
O12 0.0255(12) 0.0236(11) 0.0193(11) 0.0010(9) 0.0059(9) -0.0045(9)
O13 0.0203(11) 0.0238(11) 0.0246(11) -0.0017(9) 0.0078(9) 0.0014(9)
O14 0.0267(12) 0.0232(11) 0.0245(12) 0.0002(9) 0.0070(10) -0.0035(9)
O15 0.0278(12) 0.0232(11) 0.0250(11) -0.0004(9) 0.0136(10) 0.0003(9)
O16 0.0306(13) 0.0241(11) 0.0248(12) -0.0003(9) 0.0141(10) 0.0009(10)
C401 0.0157(14) 0.0201(15) 0.0230(14) -0.0035(12) 0.0082(12) -0.0048(12)
C402 0.0298(18) 0.0226(16) 0.0210(15) 0.0023(12) 0.0130(14) -0.0004(13)
C403 0.0231(16) 0.0213(16) 0.0267(16) 0.0005(12) 0.0115(14) -0.0033(13)
C404 0.0191(15) 0.0222(15) 0.0218(15) 0.0015(12) 0.0096(12) 0.0032(12)
C405 0.0262(17) 0.0215(16) 0.0209(15) -0.0016(12) 0.0081(13) 0.0016(13)
C406 0.0198(15) 0.0209(15) 0.0222(15) 0.0005(12) 0.0098(13) -0.0035(12)
C407 0.0211(16) 0.0244(16) 0.0274(17) -0.0015(13) 0.0114(14) 0.0015(13)
C408 0.0273(17) 0.0289(17) 0.0217(15) 0.0001(13) 0.0079(13) 0.0006(14)
C409 0.0192(16) 0.0272(17) 0.0269(17) -0.0033(13) 0.0102(13) -0.0034(13)
C410 0.0190(15) 0.0305(17) 0.0208(15) 0.0010(13) 0.0080(12) 0.0051(13)
C411 0.0286(18) 0.0323(18) 0.0208(16) -0.0017(13) 0.0106(14) 0.0023(14)
C412 0.0170(15) 0.0271(17) 0.0249(16) -0.0063(13) 0.0080(13) -0.0014(13)
C201 0.0244(16) 0.0191(15) 0.0274(16) -0.0005(12) 0.0090(14) -0.0012(13)
C202 0.043(2) 0.0257(17) 0.0347(19) 0.0034(14) 0.0209(17) 0.0020(16)
C203 0.040(2) 0.0302(19) 0.037(2) 0.0103(15) 0.0135(17) 0.0006(16)
C204 0.033(2) 0.0199(17) 0.048(2) 0.0046(15) 0.0056(17) 0.0030(15)
C205 0.036(2) 0.0253(18) 0.045(2) -0.0079(15) 0.0127(18) 0.0060(16)
C206 0.036(2) 0.0261(17) 0.0283(18) -0.0031(14) 0.0127(16) 0.0018(15)
C207 0.0183(15) 0.0231(16) 0.0290(17) -0.0080(13) 0.0111(13) -0.0045(12)
C208 0.0298(19) 0.0221(17) 0.046(2) -0.0083(15) 0.0197(17) -0.0075(14)
C209 0.038(2) 0.0255(19) 0.064(3) -0.0173(18) 0.025(2) -0.0054(16)
C210 0.040(2) 0.040(2) 0.062(3) -0.031(2) 0.030(2) -0.0102(18)
C211 0.032(2) 0.054(2) 0.038(2) -0.0196(18) 0.0190(17) -0.0070(18)
C212 0.0268(17) 0.0349(19) 0.0263(17) -0.0107(14) 0.0113(14) -0.0028(15)
C213 0.0205(15) 0.0303(17) 0.0246(16) 0.0033(13) 0.0118(13) 0.0043(13)
C214 0.0290(17) 0.0331(18) 0.0265(16) 0.0033(14) 0.0117(14) 0.0056(15)
C215 0.034(2) 0.051(2) 0.0258(17) 0.0062(16) 0.0103(16) 0.0092(17)
C216 0.037(2) 0.049(2) 0.036(2) 0.0214(18) 0.0134(17) 0.0193(18)
C217 0.041(2) 0.033(2) 0.046(2) 0.0126(17) 0.0187(19) 0.0133(17)
C218 0.0265(18) 0.0284(18) 0.0355(19) 0.0032(14) 0.0122(15) 0.0077(14)
C219 0.0285(17) 0.0214(15) 0.0213(15) 0.0042(12) 0.0107(13) -0.0022(13)
C220 0.0295(18) 0.0258(17) 0.0270(17) 0.0060(13) 0.0094(15) -0.0008(14)
C221 0.035(2) 0.0326(19) 0.042(2) 0.0125(16) 0.0170(17) 0.0095(16)
C222 0.059(3) 0.0217(17) 0.040(2) 0.0051(15) 0.023(2) 0.0100(17)
C223 0.061(3) 0.0242(18) 0.033(2) -0.0051(15) 0.0063(19) -0.0018(18)
C224 0.034(2) 0.0275(18) 0.0305(19) -0.0015(14) 0.0022(16) -0.0002(15)
C225 0.0263(17) 0.0264(17) 0.0279(17) 0.0010(13) 0.0123(14) 0.0057(14)
C226 0.0307(19) 0.037(2) 0.0321(19) -0.0006(15) 0.0072(16) 0.0094(16)
C227 0.036(2) 0.050(2) 0.036(2) 0.0073(18) 0.0104(17) 0.0180(19)
C228 0.053(3) 0.033(2) 0.040(2) 0.0116(16) 0.025(2) 0.0230(18)
C229 0.049(2) 0.0265(18) 0.036(2) 0.0031(15) 0.0229(18) 0.0057(17)
C230 0.0333(19) 0.0274(17) 0.0279(17) 0.0013(13) 0.0136(15) 0.0038(15)
C231 0.0216(16) 0.0290(17) 0.0257(16) -0.0036(13) 0.0104(14) -0.0080(13)
C232 0.042(2) 0.0308(19) 0.0280(18) -0.0036(14) 0.0091(16) -0.0054(16)
C233 0.050(2) 0.042(2) 0.0264(19) -0.0083(16) 0.0091(18) -0.0122(19)
C234 0.045(2) 0.033(2) 0.038(2) -0.0139(16) 0.0170(18) -0.0145(17)
C235 0.043(2) 0.0249(18) 0.048(2) -0.0054(16) 0.0114(19) -0.0077(17)
C236 0.0324(19) 0.0286(18) 0.0330(19) -0.0045(14) 0.0063(16) -0.0080(15)
C237 0.0213(16) 0.0264(17) 0.0286(17) -0.0064(13) 0.0093(14) -0.0037(13)
C238 0.046(2) 0.035(2) 0.037(2) -0.0100(16) 0.0237(18) -0.0098(17)
C239 0.064(3) 0.029(2) 0.048(2) -0.0070(17) 0.026(2) -0.0170(19)
C240 0.060(3) 0.0252(19) 0.056(3) -0.0133(17) 0.025(2) -0.0098(19)
C241 0.064(3) 0.035(2) 0.053(3) -0.0141(18) 0.035(2) -0.002(2)
C242 0.050(2) 0.0298(19) 0.040(2) -0.0054(15) 0.0278(19) -0.0030(17)
C253 0.048(8) 0.036(5) 0.037(8) 0.020(5) 0.025(7) 0.013(6)
C254 0.026(4) 0.022(4) 0.007(3) 0.006(3) 0.004(3) 0.011(3)
C255 0.050(7) 0.025(4) 0.025(6) 0.014(3) 0.026(5) 0.006(4)
C256 0.085(8) 0.021(4) 0.054(6) 0.008(4) 0.049(6) -0.005(5)
C257 0.153(13) 0.023(4) 0.068(7) 0.001(4) 0.075(8) -0.012(6)
C258 0.115(9) 0.030(5) 0.067(7) 0.004(4) 0.070(7) 0.009(5)
C243 0.020(6) 0.018(4) 0.014(6) 0.005(4) 0.007(5) 0.011(4)
C244 0.025(5) 0.032(5) 0.029(5) 0.020(4) 0.007(4) 0.008(4)
C245 0.041(7) 0.035(5) 0.030(7) 0.009(4) 0.016(6) 0.004(5)
C246 0.040(5) 0.040(6) 0.028(4) 0.013(4) 0.010(4) -0.014(4)
C247 0.043(5) 0.019(4) 0.042(5) 0.008(3) 0.015(4) 0.005(4)
C248 0.040(5) 0.031(5) 0.033(5) 0.013(4) 0.021(4) 0.017(4)
N2 0.0171(13) 0.0243(14) 0.0353(15) 0.0055(11) 0.0112(12) 0.0001(11)
C17 0.0179(15) 0.0336(19) 0.0317(17) 0.0022(14) 0.0102(13) -0.0020(14)
C18 0.0219(17) 0.035(2) 0.040(2) -0.0004(16) 0.0065(15) -0.0073(15)
C19 0.0268(19) 0.046(2) 0.037(2) -0.0045(17) 0.0055(16) -0.0065(17)
C20 0.028(2) 0.057(3) 0.039(2) 0.0067(19) 0.0051(17) -0.0053(18)
C21 0.0203(16) 0.0222(16) 0.043(2) 0.0059(14) 0.0154(15) -0.0002(13)
C22 0.0287(18) 0.0248(17) 0.042(2) 0.0042(15) 0.0151(16) 0.0022(14)
C23 0.0342(19) 0.0234(17) 0.040(2) 0.0022(14) 0.0210(16) 0.0041(14)
C24 0.050(2) 0.0245(18) 0.051(2) 0.0064(16) 0.032(2) 0.0072(17)
C25 0.0201(16) 0.0253(17) 0.0342(18) 0.0008(14) 0.0127(14) -0.0009(13)
C26 0.0308(19) 0.0272(17) 0.040(2) 0.0044(14) 0.0211(16) 0.0035(14)
C27 0.040(2) 0.0333(19) 0.038(2) -0.0036(15) 0.0214(17) 0.0002(16)
C28 0.037(2) 0.048(2) 0.034(2) -0.0063(17) 0.0158(17) -0.0030(18)
C29 0.0191(16) 0.0229(17) 0.045(2) 0.0082(14) 0.0100(15) -0.0004(13)
C30 0.0248(18) 0.0285(19) 0.058(2) 0.0110(17) 0.0155(18) -0.0006(15)
C31 0.031(2) 0.026(2) 0.088(3) 0.019(2) 0.016(2) -0.0002(16)
C32 0.050(3) 0.029(2) 0.114(5) -0.011(2) 0.023(3) 0.000(2)
S1 0.0884(10) 0.0486(7) 0.0433(6) 0.0015(5) 0.0048(6) -0.0158(7)
C1LA 0.053(5) 0.074(6) 0.043(4) -0.013(4) 0.017(4) -0.016(4)
C2LA 0.029(4) 0.143(11) 0.051(5) 0.008(6) 0.010(4) 0.013(5)
C1LB 0.047(7) 0.057(7) 0.075(9) 0.005(6) 0.036(7) 0.014(6)
C2LB 0.094(11) 0.058(8) 0.116(13) -0.035(8) 0.064(10) -0.030(8)
O1L 0.058(2) 0.058(2) 0.0547(19) -0.0081(15) 0.0137(16) 0.0142(16)
S2A 0.192(7) 0.082(4) 0.097(4) -0.001(3) 0.113(5) -0.009(4)
S2B 0.0673(12) 0.0372(9) 0.0604(11) 0.0087(7) 0.0447(9) 0.0048(8)
O2L 0.258(9) 0.081(4) 0.278(9) 0.011(5) 0.104(8) 0.050(5)
C3L 0.079(4) 0.139(6) 0.068(4) -0.013(4) 0.032(3) 0.024(4)
C4L 0.041(2) 0.0125(14) 0.041(2) -0.0073(13) 0.0264(17) -0.0042(14)

loop_
_atom_type_symbol
_atom_type_description
_atom_type_scat_dispersion_real
_atom_type_scat_dispersion_imag
_atom_type_scat_source
C C 0.0033 0.0016 'International Tables Vol C Tables 4.2.6.8 and 6.1.1.4'
H H 0.0000 0.0000 'International Tables Vol C Tables 4.2.6.8 and 6.1.1.4'
N N 0.0061 0.0033 'International Tables Vol C Tables 4.2.6.8 and 6.1.1.4'
O O 0.0106 0.0060 'International Tables Vol C Tables 4.2.6.8 and 6.1.1.4'
S S 0.1246 0.1234 'International Tables Vol C Tables 4.2.6.8 and 6.1.1.4'
Eu Eu -0.1578 3.6682 'International Tables Vol C Tables 4.2.6.8 and 6.1.1.4'

loop_
_geom_angle_atom_site_label_1
_geom_angle_atom_site_label_2
_geom_angle_atom_site_label_3
_geom_angle
_geom_angle_site_symmetry_1
_geom_angle_site_symmetry_3
_geom_angle_publ_flag
O2 Eu1 O4 131.74(7) . . ?
O2 Eu1 O7 75.94(7) . . ?
O4 Eu1 O7 120.42(7) . . ?
O2 Eu1 O6 79.43(7) . . ?
O4 Eu1 O6 144.98(7) . . ?
O7 Eu1 O6 77.64(7) . . ?
O2 Eu1 O1 70.04(7) . . ?
O4 Eu1 O1 76.09(7) . . ?
O7 Eu1 O1 143.52(7) . . ?
O6 Eu1 O1 107.92(7) . . ?
O2 Eu1 O5 123.60(8) . . ?
O4 Eu1 O5 77.26(7) . . ?
O7 Eu1 O5 137.15(7) . . ?
O6 Eu1 O5 70.62(7) . . ?
O1 Eu1 O5 75.30(8) . . ?
O2 Eu1 O8 143.10(7) . . ?
O4 Eu1 O8 79.72(7) . . ?
O7 Eu1 O8 70.21(7) . . ?
O6 Eu1 O8 79.42(7) . . ?
O1 Eu1 O8 145.89(7) . . ?
O5 Eu1 O8 76.17(7) . . ?
O2 Eu1 O3 74.51(7) . . ?
O4 Eu1 O3 69.64(7) . . ?
O7 Eu1 O3 72.52(7) . . ?
O6 Eu1 O3 144.17(7) . . ?
O1 Eu1 O3 85.86(7) . . ?
O5 Eu1 O3 145.01(7) . . ?
O8 Eu1 O3 107.83(7) . . ?
C301 O1 Eu1 134.3(2) . . ?
C303 O2 Eu1 131.41(19) . . ?
C304 O3 Eu1 133.6(2) . . ?
C306 O4 Eu1 127.46(18) . . ?
C307 O5 Eu1 130.0(2) . . ?
C309 O6 Eu1 130.57(19) . . ?
C310 O7 Eu1 131.2(2) . . ?
C312 O8 Eu1 131.39(19) . . ?
O1 C301 C302 124.0(3) . . ?
O1 C301 C101 115.5(3) . . ?
C302 C301 C101 120.5(3) . . ?
C301 C302 C303 122.8(3) . . ?
C301 C302 H302 118.6 . . ?
C303 C302 H302 118.6 . . ?
O2 C303 C302 124.2(3) . . ?
O2 C303 C107 115.9(3) . . ?
C302 C303 C107 119.9(3) . . ?
O3 C304 C305 124.2(3) . . ?
O3 C304 C113 115.8(3) . . ?
C305 C304 C113 120.0(3) . . ?
C306 C305 C304 122.5(3) . . ?
C306 C305 H305 118.8 . . ?
C304 C305 H305 118.8 . . ?
O4 C306 C305 123.6(3) . . ?
O4 C306 C119 115.5(3) . . ?
C305 C306 C119 120.9(3) . . ?
O5 C307 C308 124.9(3) . . ?
O5 C307 C125 116.3(3) . . ?
C308 C307 C125 118.8(3) . . ?
C309 C308 C307 123.9(3) . . ?
C309 C308 H308 118.1 . . ?
C307 C308 H308 118.1 . . ?
O6 C309 C308 124.4(3) . . ?
O6 C309 C131 116.1(3) . . ?
C308 C309 C131 119.4(3) . . ?
O7 C310 C311 124.3(3) . . ?
O7 C310 C137 115.5(3) . . ?
C311 C310 C137 120.2(3) . . ?
C312 C311 C310 123.3(3) . . ?
C312 C311 H311 118.3 . . ?
C310 C311 H311 118.3 . . ?
O8 C312 C311 124.9(3) . . ?
O8 C312 C143 115.6(3) . . ?
C311 C312 C143 119.6(3) . . ?
C102 C101 C106 119.0(3) . . ?
C102 C101 C301 118.1(3) . . ?
C106 C101 C301 122.9(3) . . ?
C103 C102 C101 120.8(3) . . ?
C103 C102 H102 119.6 . . ?
C101 C102 H102 119.6 . . ?
C104 C103 C102 119.9(3) . . ?
C104 C103 H103 120.0 . . ?
C102 C103 H103 120.0 . . ?
C103 C104 C105 120.0(3) . . ?
C103 C104 H104 120.0 . . ?
C105 C104 H104 120.0 . . ?
C104 C105 C106 120.4(4) . . ?
C104 C105 H105 119.8 . . ?
C106 C105 H105 119.8 . . ?
C105 C106 C101 119.9(3) . . ?
C105 C106 H106 120.1 . . ?
C101 C106 H106 120.1 . . ?
C108 C107 C112 118.7(3) . . ?
C108 C107 C303 124.0(3) . . ?
C112 C107 C303 117.2(3) . . ?
C109 C108 C107 120.4(3) . . ?
C109 C108 H108 119.8 . . ?
C107 C108 H108 119.8 . . ?
C110 C109 C108 120.3(3) . . ?
C110 C109 H109 119.8 . . ?
C108 C109 H109 119.8 . . ?
C111 C110 C109 119.8(3) . . ?
C111 C110 H110 120.1 . . ?
C109 C110 H110 120.1 . . ?
C110 C111 C112 120.0(3) . . ?
C110 C111 H111 120.0 . . ?
C112 C111 H111 120.0 . . ?
C111 C112 C107 120.7(3) . . ?
C111 C112 H112 119.6 . . ?
C107 C112 H112 119.6 . . ?
C118 C113 C114 118.8(3) . . ?
C118 C113 C304 118.6(3) . . ?
C114 C113 C304 122.5(3) . . ?
C113 C114 C115 120.3(3) . . ?
C113 C114 H114 119.9 . . ?
C115 C114 H114 119.9 . . ?
C116 C115 C114 120.4(3) . . ?
C116 C115 H115 119.8 . . ?
C114 C115 H115 119.8 . . ?
C115 C116 C117 119.5(3) . . ?
C115 C116 H116 120.3 . . ?
C117 C116 H116 120.3 . . ?
C116 C117 C118 120.3(3) . . ?
C116 C117 H117 119.8 . . ?
C118 C117 H117 119.8 . . ?
C117 C118 C113 120.6(3) . . ?
C117 C118 H118 119.7 . . ?
C113 C118 H118 119.7 . . ?
C120 C119 C124 118.6(3) . . ?
C120 C119 C306 117.3(3) . . ?
C124 C119 C306 123.8(3) . . ?
C119 C120 C121 121.3(3) . . ?
C119 C120 H120 119.3 . . ?
C121 C120 H120 119.3 . . ?
C122 C121 C120 119.4(4) . . ?
C122 C121 H121 120.3 . . ?
C120 C121 H121 120.3 . . ?
C121 C122 C123 120.3(3) . . ?
C121 C122 H122 119.8 . . ?
C123 C122 H122 119.8 . . ?
C122 C123 C124 120.3(3) . . ?
C122 C123 H123 119.8 . . ?
C124 C123 H123 119.8 . . ?
C123 C124 C119 120.0(3) . . ?
C123 C124 H124 120.0 . . ?
C119 C124 H124 120.0 . . ?
C126 C125 C130 118.1(3) . . ?
C126 C125 C307 123.8(3) . . ?
C130 C125 C307 118.1(3) . . ?
C125 C126 C127 120.7(4) . . ?
C125 C126 H126 119.6 . . ?
C127 C126 H126 119.6 . . ?
C128 C127 C126 120.7(4) . . ?
C128 C127 H127 119.6 . . ?
C126 C127 H127 119.6 . . ?
C127 C128 C129 119.4(4) . . ?
C127 C128 H128 120.3 . . ?
C129 C128 H128 120.3 . . ?
C128 C129 C130 120.2(4) . . ?
C128 C129 H129 119.9 . . ?
C130 C129 H129 119.9 . . ?
C129 C130 C125 120.9(4) . . ?
C129 C130 H130 119.6 . . ?
C125 C130 H130 119.6 . . ?
C136 C131 C132 117.8(3) . . ?
C136 C131 C309 118.5(3) . . ?
C132 C131 C309 123.6(3) . . ?
C131 C132 C133 120.6(4) . . ?
C131 C132 H132 119.7 . . ?
C133 C132 H132 119.7 . . ?
C134 C133 C132 120.9(4) . . ?
C134 C133 H133 119.6 . . ?
C132 C133 H133 119.6 . . ?
C135 C134 C133 118.7(4) . . ?
C135 C134 H134 120.6 . . ?
C133 C134 H134 120.6 . . ?
C134 C135 C136 120.7(4) . . ?
C134 C135 H135 119.7 . . ?
C136 C135 H135 119.7 . . ?
C131 C136 C135 121.2(4) . . ?
C131 C136 H136 119.4 . . ?
C135 C136 H136 119.4 . . ?
C142 C137 C138 118.3(3) . . ?
C142 C137 C310 122.5(3) . . ?
C138 C137 C310 119.0(3) . . ?
C139 C138 C137 120.7(3) . . ?
C139 C138 H138 119.6 . . ?
C137 C138 H138 119.6 . . ?
C140 C139 C138 120.3(3) . . ?
C140 C139 H139 119.9 . . ?
C138 C139 H139 119.9 . . ?
C141 C140 C139 119.7(3) . . ?
C141 C140 H140 120.2 . . ?
C139 C140 H140 120.2 . . ?
C140 C141 C142 120.5(3) . . ?
C140 C141 H141 119.8 . . ?
C142 C141 H141 119.8 . . ?
C141 C142 C137 120.5(3) . . ?
C141 C142 H142 119.8 . . ?
C137 C142 H142 119.8 . . ?
C148 C143 C144 118.7(3) . . ?
C148 C143 C312 123.0(3) . . ?
C144 C143 C312 118.2(3) . . ?
C145 C144 C143 120.5(3) . . ?
C145 C144 H144 119.7 . . ?
C143 C144 H144 119.7 . . ?
C146 C145 C144 120.0(4) . . ?
C146 C145 H145 120.0 . . ?
C144 C145 H145 120.0 . . ?
C147 C146 C145 119.9(3) . . ?
C147 C146 H146 120.0 . . ?
C145 C146 H146 120.0 . . ?
C146 C147 C148 120.5(4) . . ?
C146 C147 H147 119.7 . . ?
C148 C147 H147 119.7 . . ?
C147 C148 C143 120.3(4) . . ?
C147 C148 H148 119.8 . . ?
C143 C148 H148 119.8 . . ?
C13 N1 C5 112.8(3) . . ?
C13 N1 C1A 105.5(3) . . ?
C5 N1 C1A 111.1(3) . . ?
C13 N1 C9 110.4(3) . . ?
C5 N1 C9 106.7(3) . . ?
C1A N1 C9 110.2(3) . . ?
C2A C1A N1 111.4(4) . . ?
C2A C1A H1A1 109.4 . . ?
N1 C1A H1A1 109.4 . . ?
C2A C1A H1A2 109.4 . . ?
N1 C1A H1A2 109.4 . . ?
H1A1 C1A H1A2 108.0 . . ?
C1A C2A C3A 108.3(6) . . ?
C1A C2A H2A1 110.0 . . ?
C3A C2A H2A1 110.0 . . ?
C1A C2A H2A2 110.0 . . ?
C3A C2A H2A2 110.0 . . ?
H2A1 C2A H2A2 108.4 . . ?
C4A C3A C2A 113.8(8) . . ?
C4A C3A H3A1 108.8 . . ?
C2A C3A H3A1 108.8 . . ?
C4A C3A H3A2 108.8 . . ?
C2A C3A H3A2 108.8 . . ?
H3A1 C3A H3A2 107.7 . . ?
C3A C4A H4A1 109.5 . . ?
C3A C4A H4A2 109.5 . . ?
H4A1 C4A H4A2 109.5 . . ?
C3A C4A H4A3 109.5 . . ?
H4A1 C4A H4A3 109.5 . . ?
H4A2 C4A H4A3 109.5 . . ?
C3B C2B H2B1 109.1 . . ?
C3B C2B H2B2 109.1 . . ?
H2B1 C2B H2B2 107.8 . . ?
C4B C3B C2B 112.1(6) . . ?
C4B C3B H3B1 109.2 . . ?
C2B C3B H3B1 109.2 . . ?
C4B C3B H3B2 109.2 . . ?
C2B C3B H3B2 109.2 . . ?
H3B1 C3B H3B2 107.9 . . ?
C3B C4B H4B1 109.5 . . ?
C3B C4B H4B2 109.5 . . ?
H4B1 C4B H4B2 109.5 . . ?
C3B C4B H4B3 109.5 . . ?
H4B1 C4B H4B3 109.5 . . ?
H4B2 C4B H4B3 109.5 . . ?
C6 C5 N1 112.6(3) . . ?
C6 C5 H5A 109.1 . . ?
N1 C5 H5A 109.1 . . ?
C6 C5 H5B 109.1 . . ?
N1 C5 H5B 109.1 . . ?
H5A C5 H5B 107.8 . . ?
C7 C6 C5 111.7(3) . . ?
C7 C6 H6A 109.3 . . ?
C5 C6 H6A 109.3 . . ?
C7 C6 H6B 109.3 . . ?
C5 C6 H6B 109.3 . . ?
H6A C6 H6B 107.9 . . ?
C8 C7 C6 114.4(4) . . ?
C8 C7 H7A 108.7 . . ?
C6 C7 H7A 108.7 . . ?
C8 C7 H7B 108.7 . . ?
C6 C7 H7B 108.7 . . ?
H7A C7 H7B 107.6 . . ?
C7 C8 H8A 109.5 . . ?
C7 C8 H8B 109.5 . . ?
H8A C8 H8B 109.5 . . ?
C7 C8 H8C 109.5 . . ?
H8A C8 H8C 109.5 . . ?
H8B C8 H8C 109.5 . . ?
C10 C9 N1 116.9(3) . . ?
C10 C9 H9A 108.1 . . ?
N1 C9 H9A 108.1 . . ?
C10 C9 H9B 108.1 . . ?
N1 C9 H9B 108.1 . . ?
H9A C9 H9B 107.3 . . ?
C9 C10 C11 113.0(4) . . ?
C9 C10 H10A 109.0 . . ?
C11 C10 H10A 109.0 . . ?
C9 C10 H10B 109.0 . . ?
C11 C10 H10B 109.0 . . ?
H10A C10 H10B 107.8 . . ?
C12 C11 C10 113.4(4) . . ?
C12 C11 H11A 108.9 . . ?
C10 C11 H11A 108.9 . . ?
C12 C11 H11B 108.9 . . ?
C10 C11 H11B 108.9 . . ?
H11A C11 H11B 107.7 . . ?
C11 C12 H12A 109.5 . . ?
C11 C12 H12B 109.5 . . ?
H12A C12 H12B 109.5 . . ?
C11 C12 H12C 109.5 . . ?
H12A C12 H12C 109.5 . . ?
H12B C12 H12C 109.5 . . ?
N1 C13 C14 114.6(3) . . ?
N1 C13 H13A 108.6 . . ?
C14 C13 H13A 108.6 . . ?
N1 C13 H13B 108.6 . . ?
C14 C13 H13B 108.6 . . ?
H13A C13 H13B 107.6 . . ?
C15 C14 C13 110.3(3) . . ?
C15 C14 H14A 109.6 . . ?
C13 C14 H14A 109.6 . . ?
C15 C14 H14B 109.6 . . ?
C13 C14 H14B 109.6 . . ?
H14A C14 H14B 108.1 . . ?
C14 C15 C16 114.2(4) . . ?
C14 C15 H15A 108.7 . . ?
C16 C15 H15A 108.7 . . ?
C14 C15 H15B 108.7 . . ?
C16 C15 H15B 108.7 . . ?
H15A C15 H15B 107.6 . . ?
C15 C16 H16A 109.5 . . ?
C15 C16 H16B 109.5 . . ?
H16A C16 H16B 109.5 . . ?
C15 C16 H16C 109.5 . . ?
H16A C16 H16C 109.5 . . ?
H16B C16 H16C 109.5 . . ?
O12 Eu2 O14 142.67(7) . . ?
O12 Eu2 O10 132.11(7) . . ?
O14 Eu2 O10 76.55(7) . . ?
O12 Eu2 O15 76.20(7) . . ?
O14 Eu2 O15 92.14(7) . . ?
O10 Eu2 O15 143.36(7) . . ?
O12 Eu2 O16 129.70(7) . . ?
O14 Eu2 O16 75.28(8) . . ?
O10 Eu2 O16 73.80(7) . . ?
O15 Eu2 O16 69.62(7) . . ?
O12 Eu2 O9 74.44(7) . . ?
O14 Eu2 O9 101.76(7) . . ?
O10 Eu2 O9 69.87(7) . . ?
O15 Eu2 O9 146.68(7) . . ?
O16 Eu2 O9 143.13(7) . . ?
O12 Eu2 O11 70.07(7) . . ?
O14 Eu2 O11 147.18(7) . . ?
O10 Eu2 O11 74.74(7) . . ?
O15 Eu2 O11 101.52(7) . . ?
O16 Eu2 O11 81.72(7) . . ?
O9 Eu2 O11 82.94(7) . . ?
O12 Eu2 O13 73.31(7) . . ?
O14 Eu2 O13 69.41(7) . . ?
O10 Eu2 O13 129.73(7) . . ?
O15 Eu2 O13 74.80(7) . . ?
O16 Eu2 O13 128.01(7) . . ?
O9 Eu2 O13 81.95(7) . . ?
O11 Eu2 O13 142.92(7) . . ?
C401 O9 Eu2 131.49(19) . . ?
C403 O10 Eu2 131.39(19) . . ?
C404 O11 Eu2 130.21(19) . . ?
C406 O12 Eu2 130.49(19) . . ?
C407 O13 Eu2 130.77(19) . . ?
C409 O14 Eu2 129.55(19) . . ?
C410 O15 Eu2 134.4(2) . . ?
C412 O16 Eu2 132.5(2) . . ?
O9 C401 C402 124.5(3) . . ?
O9 C401 C207 115.7(3) . . ?
C402 C401 C207 119.8(3) . . ?
C401 C402 C403 123.2(3) . . ?
C401 C402 H402 118.4 . . ?
C403 C402 H402 118.4 . . ?
O10 C403 C402 124.7(3) . . ?
O10 C403 C201 116.2(3) . . ?
C402 C403 C201 119.0(3) . . ?
O11 C404 C405 124.4(3) . . ?
O11 C404 C213 116.0(3) . . ?
C405 C404 C213 119.5(3) . . ?
C404 C405 C406 123.2(3) . . ?
C404 C405 H405 118.4 . . ?
C406 C405 H405 118.4 . . ?
O12 C406 C405 125.3(3) . . ?
O12 C406 C219 115.4(3) . . ?
C405 C406 C219 119.2(3) . . ?
O13 C407 C408 124.2(3) . . ?
O13 C407 C225 116.7(3) . . ?
C408 C407 C225 119.2(3) . . ?
C409 C408 C407 123.4(3) . . ?
C409 C408 H408 118.3 . . ?
C407 C408 H408 118.3 . . ?
O14 C409 C408 124.2(3) . . ?
O14 C409 C231 116.2(3) . . ?
C408 C409 C231 119.6(3) . . ?
O15 C410 C411 124.3(3) . . ?
O15 C410 C243 117.3(3) . . ?
C411 C410 C243 118.4(3) . . ?
O15 C410 C253 114.5(3) . . ?
C411 C410 C253 121.1(3) . . ?
C243 C410 C253 3.4(4) . . ?
C410 C411 C412 123.2(3) . . ?
C410 C411 H411 118.4 . . ?
C412 C411 H411 118.4 . . ?
O16 C412 C411 124.6(3) . . ?
O16 C412 C237 116.1(3) . . ?
C411 C412 C237 119.3(3) . . ?
C202 C201 C206 118.1(3) . . ?
C202 C201 C403 123.8(3) . . ?
C206 C201 C403 118.1(3) . . ?
C203 C202 C201 120.7(3) . . ?
C203 C202 H202 119.7 . . ?
C201 C202 H202 119.7 . . ?
C204 C203 C202 120.3(3) . . ?
C204 C203 H203 119.9 . . ?
C202 C203 H203 119.9 . . ?
C203 C204 C205 120.0(3) . . ?
C203 C204 H204 120.0 . . ?
C205 C204 H204 120.0 . . ?
C204 C205 C206 119.9(3) . . ?
C204 C205 H205 120.1 . . ?
C206 C205 H205 120.1 . . ?
C205 C206 C201 121.1(3) . . ?
C205 C206 H206 119.5 . . ?
C201 C206 H206 119.5 . . ?
C208 C207 C212 118.6(3) . . ?
C208 C207 C401 118.3(3) . . ?
C212 C207 C401 122.9(3) . . ?
C209 C208 C207 120.6(3) . . ?
C209 C208 H208 119.7 . . ?
C207 C208 H208 119.7 . . ?
C210 C209 C208 120.3(4) . . ?
C210 C209 H209 119.8 . . ?
C208 C209 H209 119.8 . . ?
C211 C210 C209 119.8(3) . . ?
C211 C210 H210 120.1 . . ?
C209 C210 H210 120.1 . . ?
C210 C211 C212 120.2(4) . . ?
C210 C211 H211 119.9 . . ?
C212 C211 H211 119.9 . . ?
C211 C212 C207 120.4(3) . . ?
C211 C212 H212 119.8 . . ?
C207 C212 H212 119.8 . . ?
C218 C213 C214 118.2(3) . . ?
C218 C213 C404 118.6(3) . . ?
C214 C213 C404 123.1(3) . . ?
C215 C214 C213 120.1(3) . . ?
C215 C214 H214 119.9 . . ?
C213 C214 H214 119.9 . . ?
C216 C215 C214 120.6(4) . . ?
C216 C215 H215 119.7 . . ?
C214 C215 H215 119.7 . . ?
C217 C216 C215 119.7(3) . . ?
C217 C216 H216 120.2 . . ?
C215 C216 H216 120.2 . . ?
C216 C217 C218 120.0(4) . . ?
C216 C217 H217 120.0 . . ?
C218 C217 H217 120.0 . . ?
C217 C218 C213 121.3(4) . . ?
C217 C218 H218 119.3 . . ?
C213 C218 H218 119.3 . . ?
C220 C219 C224 119.0(3) . . ?
C220 C219 C406 118.3(3) . . ?
C224 C219 C406 122.7(3) . . ?
C221 C220 C219 120.5(3) . . ?
C221 C220 H220 119.8 . . ?
C219 C220 H220 119.8 . . ?
C222 C221 C220 120.1(3) . . ?
C222 C221 H221 120.0 . . ?
C220 C221 H221 120.0 . . ?
C223 C222 C221 120.0(3) . . ?
C223 C222 H222 120.0 . . ?
C221 C222 H222 120.0 . . ?
C222 C223 C224 120.3(4) . . ?
C222 C223 H223 119.9 . . ?
C224 C223 H223 119.9 . . ?
C223 C224 C219 120.2(3) . . ?
C223 C224 H224 119.9 . . ?
C219 C224 H224 119.9 . . ?
C230 C225 C226 118.9(3) . . ?
C230 C225 C407 118.9(3) . . ?
C226 C225 C407 122.2(3) . . ?
C227 C226 C225 120.0(4) . . ?
C227 C226 H226 120.0 . . ?
C225 C226 H226 120.0 . . ?
C228 C227 C226 120.9(4) . . ?
C228 C227 H227 119.5 . . ?
C226 C227 H227 119.5 . . ?
C227 C228 C229 119.8(3) . . ?
C227 C228 H228 120.1 . . ?
C229 C228 H228 120.1 . . ?
C228 C229 C230 120.2(4) . . ?
C228 C229 H229 119.9 . . ?
C230 C229 H229 119.9 . . ?
C225 C230 C229 120.1(3) . . ?
C225 C230 H230 119.9 . . ?
C229 C230 H230 119.9 . . ?
C232 C231 C236 118.3(3) . . ?
C232 C231 C409 124.1(3) . . ?
C236 C231 C409 117.5(3) . . ?
C233 C232 C231 120.6(4) . . ?
C233 C232 H232 119.7 . . ?
C231 C232 H232 119.7 . . ?
C234 C233 C232 120.4(4) . . ?
C234 C233 H233 119.8 . . ?
C232 C233 H233 119.8 . . ?
C233 C234 C235 119.6(3) . . ?
C233 C234 H234 120.2 . . ?
C235 C234 H234 120.2 . . ?
C234 C235 C236 120.7(4) . . ?
C234 C235 H235 119.7 . . ?
C236 C235 H235 119.7 . . ?
C235 C236 C231 120.3(3) . . ?
C235 C236 H236 119.8 . . ?
C231 C236 H236 119.8 . . ?
C238 C237 C242 117.9(3) . . ?
C238 C237 C412 118.6(3) . . ?
C242 C237 C412 123.4(3) . . ?
C237 C238 C239 121.0(3) . . ?
C237 C238 H238 119.5 . . ?
C239 C238 H238 119.5 . . ?
C240 C239 C238 119.9(4) . . ?
C240 C239 H239 120.0 . . ?
C238 C239 H239 120.0 . . ?
C241 C240 C239 119.8(4) . . ?
C241 C240 H240 120.1 . . ?
C239 C240 H240 120.1 . . ?
C240 C241 C242 120.4(4) . . ?
C240 C241 H241 119.8 . . ?
C242 C241 H241 119.8 . . ?
C241 C242 C237 120.9(3) . . ?
C241 C242 H242 119.5 . . ?
C237 C242 H242 119.5 . . ?
C254 C253 C258 120.0 . . ?
C254 C253 C410 122.1(3) . . ?
C258 C253 C410 117.4(3) . . ?
C255 C254 C253 120.0 . . ?
C255 C254 H254 120.0 . . ?
C253 C254 H254 120.0 . . ?
C254 C255 C256 120.0 . . ?
C254 C255 H255 120.0 . . ?
C256 C255 H255 120.0 . . ?
C257 C256 C255 120.0 . . ?
C257 C256 H256 120.0 . . ?
C255 C256 H256 120.0 . . ?
C256 C257 C258 120.0 . . ?
C256 C257 H257 120.0 . . ?
C258 C257 H257 120.0 . . ?
C257 C258 C253 120.0 . . ?
C257 C258 H258 120.0 . . ?
C253 C258 H258 120.0 . . ?
C244 C243 C248 120.0 . . ?
C244 C243 C410 122.3(4) . . ?
C248 C243 C410 117.7(4) . . ?
C243 C244 C245 120.0 . . ?
C243 C244 H244 120.0 . . ?
C245 C244 H244 120.0 . . ?
C244 C245 C246 120.0 . . ?
C244 C245 H245 120.0 . . ?
C246 C245 H245 120.0 . . ?
C247 C246 C245 120.0 . . ?
C247 C246 H246 120.0 . . ?
C245 C246 H246 120.0 . . ?
C246 C247 C248 120.0 . . ?
C246 C247 H247 120.0 . . ?
C248 C247 H247 120.0 . . ?
C247 C248 C243 120.0 . . ?
C247 C248 H248 120.0 . . ?
C243 C248 H248 120.0 . . ?
C25 N2 C21 111.0(2) . . ?
C25 N2 C29 111.9(3) . . ?
C21 N2 C29 105.9(2) . . ?
C25 N2 C17 106.6(2) . . ?
C21 N2 C17 111.2(3) . . ?
C29 N2 C17 110.3(3) . . ?
C18 C17 N2 115.4(3) . . ?
C18 C17 H17A 108.4 . . ?
N2 C17 H17A 108.4 . . ?
C18 C17 H17B 108.4 . . ?
N2 C17 H17B 108.4 . . ?
H17A C17 H17B 107.5 . . ?
C17 C18 C19 111.5(3) . . ?
C17 C18 H18A 109.3 . . ?
C19 C18 H18A 109.3 . . ?
C17 C18 H18B 109.3 . . ?
C19 C18 H18B 109.3 . . ?
H18A C18 H18B 108.0 . . ?
C20 C19 C18 112.2(3) . . ?
C20 C19 H19A 109.2 . . ?
C18 C19 H19A 109.2 . . ?
C20 C19 H19B 109.2 . . ?
C18 C19 H19B 109.2 . . ?
H19A C19 H19B 107.9 . . ?
C19 C20 H20A 109.5 . . ?
C19 C20 H20B 109.5 . . ?
H20A C20 H20B 109.5 . . ?
C19 C20 H20C 109.5 . . ?
H20A C20 H20C 109.5 . . ?
H20B C20 H20C 109.5 . . ?
N2 C21 C22 115.3(3) . . ?
N2 C21 H21A 108.5 . . ?
C22 C21 H21A 108.5 . . ?
N2 C21 H21B 108.5 . . ?
C22 C21 H21B 108.5 . . ?
H21A C21 H21B 107.5 . . ?
C21 C22 C23 110.9(3) . . ?
C21 C22 H22A 109.5 . . ?
C23 C22 H22A 109.5 . . ?
C21 C22 H22B 109.5 . . ?
C23 C22 H22B 109.5 . . ?
H22A C22 H22B 108.0 . . ?
C24 C23 C22 112.2(3) . . ?
C24 C23 H23A 109.2 . . ?
C22 C23 H23A 109.2 . . ?
C24 C23 H23B 109.2 . . ?
C22 C23 H23B 109.2 . . ?
H23A C23 H23B 107.9 . . ?
C23 C24 H24A 109.5 . . ?
C23 C24 H24B 109.5 . . ?
H24A C24 H24B 109.5 . . ?
C23 C24 H24C 109.5 . . ?
H24A C24 H24C 109.5 . . ?
H24B C24 H24C 109.5 . . ?
N2 C25 C26 115.9(3) . . ?
N2 C25 H25A 108.3 . . ?
C26 C25 H25A 108.3 . . ?
N2 C25 H25B 108.3 . . ?
C26 C25 H25B 108.3 . . ?
H25A C25 H25B 107.4 . . ?
C25 C26 C27 110.8(3) . . ?
C25 C26 H26A 109.5 . . ?
C27 C26 H26A 109.5 . . ?
C25 C26 H26B 109.5 . . ?
C27 C26 H26B 109.5 . . ?
H26A C26 H26B 108.1 . . ?
C28 C27 C26 115.2(3) . . ?
C28 C27 H27A 108.5 . . ?
C26 C27 H27A 108.5 . . ?
C28 C27 H27B 108.5 . . ?
C26 C27 H27B 108.5 . . ?
H27A C27 H27B 107.5 . . ?
C27 C28 H28A 109.5 . . ?
C27 C28 H28B 109.5 . . ?
H28A C28 H28B 109.5 . . ?
C27 C28 H28C 109.5 . . ?
H28A C28 H28C 109.5 . . ?
H28B C28 H28C 109.5 . . ?
N2 C29 C30 114.5(3) . . ?
N2 C29 H29A 108.6 . . ?
C30 C29 H29A 108.6 . . ?
N2 C29 H29B 108.6 . . ?
C30 C29 H29B 108.6 . . ?
H29A C29 H29B 107.6 . . ?
C31 C30 C29 110.8(3) . . ?
C31 C30 H30A 109.5 . . ?
C29 C30 H30A 109.5 . . ?
C31 C30 H30B 109.5 . . ?
C29 C30 H30B 109.5 . . ?
H30A C30 H30B 108.1 . . ?
C32 C31 C30 114.0(4) . . ?
C32 C31 H31A 108.8 . . ?
C30 C31 H31A 108.8 . . ?
C32 C31 H31B 108.8 . . ?
C30 C31 H31B 108.8 . . ?
H31A C31 H31B 107.7 . . ?
C31 C32 H32A 109.5 . . ?
C31 C32 H32B 109.5 . . ?
H32A C32 H32B 109.5 . . ?
C31 C32 H32C 109.5 . . ?
H32A C32 H32C 109.5 . . ?
H32B C32 H32C 109.5 . . ?
O1L S1 C2LA 108.9(3) . . ?
O1L S1 C1LA 105.0(3) . . ?
C2LA S1 C1LA 105.2(5) . . ?
O1L S1 C2LB 111.7(4) . . ?
C2LA S1 C2LB 52.9(6) . . ?
C1LA S1 C2LB 141.7(5) . . ?
O1L S1 C1LB 101.5(4) . . ?
C2LA S1 C1LB 32.6(5) . . ?
C1LA S1 C1LB 76.8(5) . . ?
C2LB S1 C1LB 85.4(6) . . ?
S1 C1LA H1L1 109.5 . . ?
S1 C1LA H1L2 109.5 . . ?
H1L1 C1LA H1L2 109.5 . . ?
S1 C1LA H1L3 109.5 . . ?
H1L1 C1LA H1L3 109.5 . . ?
H1L2 C1LA H1L3 109.5 . . ?
S1 C2LA H2L1 109.5 . . ?
S1 C2LA H2L2 109.5 . . ?
H2L1 C2LA H2L2 109.5 . . ?
S1 C2LA H2L3 109.5 . . ?
H2L1 C2LA H2L3 109.5 . . ?
H2L2 C2LA H2L3 109.5 . . ?
S1 C1LB H1L4 109.5 . . ?
S1 C1LB H1L5 109.5 . . ?
H1L4 C1LB H1L5 109.5 . . ?
S1 C1LB H1L6 109.5 . . ?
H1L4 C1LB H1L6 109.5 . . ?
H1L5 C1LB H1L6 109.5 . . ?
S1 C2LB H2L4 109.5 . . ?
S1 C2LB H2L5 109.5 . . ?
H2L4 C2LB H2L5 109.5 . . ?
S1 C2LB H2L6 109.5 . . ?
H2L4 C2LB H2L6 109.5 . . ?
H2L5 C2LB H2L6 109.5 . . ?
C4L S2A O2L 112.7(5) . . ?
C4L S2A C3L 106.4(4) . . ?
O2L S2A C3L 108.3(5) . . ?
C4L S2B O2L 112.2(3) . . ?
C4L S2B C3L 105.2(2) . . ?
O2L S2B C3L 98.1(4) . . ?
S2A O2L S2B 42.4(2) . . ?
S2A C3L S2B 40.1(2) . . ?
S2B C4L S2A 46.98(19) . . ?

loop_
_geom_bond_atom_site_label_1
_geom_bond_atom_site_label_2
_geom_bond_distance
_geom_bond_site_symmetry_2
_geom_bond_publ_flag
Eu1 O2 2.355(2) . ?
Eu1 O4 2.368(2) . ?
Eu1 O7 2.379(2) . ?
Eu1 O6 2.387(2) . ?
Eu1 O1 2.392(2) . ?
Eu1 O5 2.398(2) . ?
Eu1 O8 2.408(2) . ?
Eu1 O3 2.418(2) . ?
O1 C301 1.269(4) . ?
O2 C303 1.268(4) . ?
O3 C304 1.260(4) . ?
O4 C306 1.271(3) . ?
O5 C307 1.259(4) . ?
O6 C309 1.268(4) . ?
O7 C310 1.260(4) . ?
O8 C312 1.269(4) . ?
C301 C302 1.403(4) . ?
C301 C101 1.506(4) . ?
C302 C303 1.406(4) . ?
C302 H302 0.9500 . ?
C303 C107 1.497(4) . ?
C304 C305 1.415(4) . ?
C304 C113 1.505(4) . ?
C305 C306 1.390(4) . ?
C305 H305 0.9500 . ?
C306 C119 1.503(4) . ?
C307 C308 1.409(5) . ?
C307 C125 1.506(5) . ?
C308 C309 1.394(5) . ?
C308 H308 0.9500 . ?
C309 C131 1.508(4) . ?
C310 C311 1.409(4) . ?
C310 C137 1.500(4) . ?
C311 C312 1.402(4) . ?
C311 H311 0.9500 . ?
C312 C143 1.510(4) . ?
C101 C102 1.390(5) . ?
C101 C106 1.397(5) . ?
C102 C103 1.387(5) . ?
C102 H102 0.9500 . ?
C103 C104 1.381(5) . ?
C103 H103 0.9500 . ?
C104 C105 1.383(6) . ?
C104 H104 0.9500 . ?
C105 C106 1.392(5) . ?
C105 H105 0.9500 . ?
C106 H106 0.9500 . ?
C107 C108 1.388(4) . ?
C107 C112 1.394(5) . ?
C108 C109 1.385(5) . ?
C108 H108 0.9500 . ?
C109 C110 1.383(5) . ?
C109 H109 0.9500 . ?
C110 C111 1.380(5) . ?
C110 H110 0.9500 . ?
C111 C112 1.385(5) . ?
C111 H111 0.9500 . ?
C112 H112 0.9500 . ?
C113 C118 1.389(4) . ?
C113 C114 1.391(4) . ?
C114 C115 1.392(5) . ?
C114 H114 0.9500 . ?
C115 C116 1.380(5) . ?
C115 H115 0.9500 . ?
C116 C117 1.384(5) . ?
C116 H116 0.9500 . ?
C117 C118 1.385(5) . ?
C117 H117 0.9500 . ?
C118 H118 0.9500 . ?
C119 C120 1.386(5) . ?
C119 C124 1.398(4) . ?
C120 C121 1.387(5) . ?
C120 H120 0.9500 . ?
C121 C122 1.378(5) . ?
C121 H121 0.9500 . ?
C122 C123 1.380(6) . ?
C122 H122 0.9500 . ?
C123 C124 1.388(5) . ?
C123 H123 0.9500 . ?
C124 H124 0.9500 . ?
C125 C126 1.385(5) . ?
C125 C130 1.398(5) . ?
C126 C127 1.389(5) . ?
C126 H126 0.9500 . ?
C127 C128 1.375(6) . ?
C127 H127 0.9500 . ?
C128 C129 1.383(6) . ?
C128 H128 0.9500 . ?
C129 C130 1.387(5) . ?
C129 H129 0.9500 . ?
C130 H130 0.9500 . ?
C131 C136 1.371(5) . ?
C131 C132 1.385(5) . ?
C132 C133 1.386(5) . ?
C132 H132 0.9500 . ?
C133 C134 1.369(6) . ?
C133 H133 0.9500 . ?
C134 C135 1.365(6) . ?
C134 H134 0.9500 . ?
C135 C136 1.386(5) . ?
C135 H135 0.9500 . ?
C136 H136 0.9500 . ?
C137 C142 1.394(4) . ?
C137 C138 1.397(5) . ?
C138 C139 1.383(5) . ?
C138 H138 0.9500 . ?
C139 C140 1.383(5) . ?
C139 H139 0.9500 . ?
C140 C141 1.376(5) . ?
C140 H140 0.9500 . ?
C141 C142 1.390(5) . ?
C141 H141 0.9500 . ?
C142 H142 0.9500 . ?
C143 C148 1.394(5) . ?
C143 C144 1.395(5) . ?
C144 C145 1.389(5) . ?
C144 H144 0.9500 . ?
C145 C146 1.383(6) . ?
C145 H145 0.9500 . ?
C146 C147 1.377(6) . ?
C146 H146 0.9500 . ?
C147 C148 1.386(5) . ?
C147 H147 0.9500 . ?
C148 H148 0.9500 . ?
N1 C13 1.504(5) . ?
N1 C5 1.520(5) . ?
N1 C1A 1.524(4) . ?
N1 C9 1.531(5) . ?
C1A C2A 1.471(10) . ?
C1A H1A1 0.9900 . ?
C1A H1A2 0.9900 . ?
C2A C3A 1.533(11) . ?
C2A H2A1 0.9900 . ?
C2A H2A2 0.9900 . ?
C3A C4A 1.502(13) . ?
C3A H3A1 0.9900 . ?
C3A H3A2 0.9900 . ?
C4A H4A1 0.9800 . ?
C4A H4A2 0.9800 . ?
C4A H4A3 0.9800 . ?
C2B C3B 1.543(9) . ?
C2B H2B1 0.9900 . ?
C2B H2B2 0.9900 . ?
C3B C4B 1.502(11) . ?
C3B H3B1 0.9900 . ?
C3B H3B2 0.9900 . ?
C4B H4B1 0.9800 . ?
C4B H4B2 0.9800 . ?
C4B H4B3 0.9800 . ?
C5 C6 1.517(5) . ?
C5 H5A 0.9900 . ?
C5 H5B 0.9900 . ?
C6 C7 1.511(6) . ?
C6 H6A 0.9900 . ?
C6 H6B 0.9900 . ?
C7 C8 1.483(6) . ?
C7 H7A 0.9900 . ?
C7 H7B 0.9900 . ?
C8 H8A 0.9800 . ?
C8 H8B 0.9800 . ?
C8 H8C 0.9800 . ?
C9 C10 1.525(6) . ?
C9 H9A 0.9900 . ?
C9 H9B 0.9900 . ?
C10 C11 1.537(6) . ?
C10 H10A 0.9900 . ?
C10 H10B 0.9900 . ?
C11 C12 1.479(6) . ?
C11 H11A 0.9900 . ?
C11 H11B 0.9900 . ?
C12 H12A 0.9800 . ?
C12 H12B 0.9800 . ?
C12 H12C 0.9800 . ?
C13 C14 1.534(5) . ?
C13 H13A 0.9900 . ?
C13 H13B 0.9900 . ?
C14 C15 1.512(6) . ?
C14 H14A 0.9900 . ?
C14 H14B 0.9900 . ?
C15 C16 1.544(8) . ?
C15 H15A 0.9900 . ?
C15 H15B 0.9900 . ?
C16 H16A 0.9800 . ?
C16 H16B 0.9800 . ?
C16 H16C 0.9800 . ?
Eu2 O12 2.376(2) . ?
Eu2 O14 2.377(2) . ?
Eu2 O10 2.387(2) . ?
Eu2 O15 2.393(2) . ?
Eu2 O16 2.407(2) . ?
Eu2 O9 2.408(2) . ?
Eu2 O11 2.409(2) . ?
Eu2 O13 2.423(2) . ?
O9 C401 1.273(4) . ?
O10 C403 1.260(4) . ?
O11 C404 1.268(4) . ?
O12 C406 1.262(4) . ?
O13 C407 1.270(4) . ?
O14 C409 1.269(4) . ?
O15 C410 1.265(4) . ?
O16 C412 1.266(4) . ?
C401 C402 1.398(4) . ?
C401 C207 1.510(4) . ?
C402 C403 1.409(4) . ?
C402 H402 0.9500 . ?
C403 C201 1.503(4) . ?
C404 C405 1.397(4) . ?
C404 C213 1.508(4) . ?
C405 C406 1.401(4) . ?
C405 H405 0.9500 . ?
C406 C219 1.504(4) . ?
C407 C408 1.408(4) . ?
C407 C225 1.498(4) . ?
C408 C409 1.395(5) . ?
C408 H408 0.9500 . ?
C409 C231 1.511(4) . ?
C410 C411 1.397(5) . ?
C410 C243 1.430(4) . ?
C410 C253 1.612(4) . ?
C411 C412 1.405(4) . ?
C411 H411 0.9500 . ?
C412 C237 1.506(4) . ?
C201 C202 1.389(4) . ?
C201 C206 1.391(4) . ?
C202 C203 1.387(5) . ?
C202 H202 0.9500 . ?
C203 C204 1.374(5) . ?
C203 H203 0.9500 . ?
C204 C205 1.375(5) . ?
C204 H204 0.9500 . ?
C205 C206 1.385(5) . ?
C205 H205 0.9500 . ?
C206 H206 0.9500 . ?
C207 C208 1.390(5) . ?
C207 C212 1.400(5) . ?
C208 C209 1.388(5) . ?
C208 H208 0.9500 . ?
C209 C210 1.386(6) . ?
C209 H209 0.9500 . ?
C210 C211 1.378(6) . ?
C210 H210 0.9500 . ?
C211 C212 1.394(4) . ?
C211 H211 0.9500 . ?
C212 H212 0.9500 . ?
C213 C218 1.390(5) . ?
C213 C214 1.399(5) . ?
C214 C215 1.388(5) . ?
C214 H214 0.9500 . ?
C215 C216 1.383(6) . ?
C215 H215 0.9500 . ?
C216 C217 1.376(6) . ?
C216 H216 0.9500 . ?
C217 C218 1.383(5) . ?
C217 H217 0.9500 . ?
C218 H218 0.9500 . ?
C219 C220 1.390(5) . ?
C219 C224 1.395(5) . ?
C220 C221 1.386(5) . ?
C220 H220 0.9500 . ?
C221 C222 1.384(6) . ?
C221 H221 0.9500 . ?
C222 C223 1.379(6) . ?
C222 H222 0.9500 . ?
C223 C224 1.388(5) . ?
C223 H223 0.9500 . ?
C224 H224 0.9500 . ?
C225 C230 1.389(5) . ?
C225 C226 1.403(5) . ?
C226 C227 1.381(5) . ?
C226 H226 0.9500 . ?
C227 C228 1.364(6) . ?
C227 H227 0.9500 . ?
C228 C229 1.386(5) . ?
C228 H228 0.9500 . ?
C229 C230 1.390(5) . ?
C229 H229 0.9500 . ?
C230 H230 0.9500 . ?
C231 C232 1.390(5) . ?
C231 C236 1.397(5) . ?
C232 C233 1.389(5) . ?
C232 H232 0.9500 . ?
C233 C234 1.374(6) . ?
C233 H233 0.9500 . ?
C234 C235 1.374(5) . ?
C234 H234 0.9500 . ?
C235 C236 1.384(5) . ?
C235 H235 0.9500 . ?
C236 H236 0.9500 . ?
C237 C238 1.382(5) . ?
C237 C242 1.389(4) . ?
C238 C239 1.388(5) . ?
C238 H238 0.9500 . ?
C239 C240 1.377(6) . ?
C239 H239 0.9500 . ?
C240 C241 1.363(6) . ?
C240 H240 0.9500 . ?
C241 C242 1.384(5) . ?
C241 H241 0.9500 . ?
C242 H242 0.9500 . ?
C253 C254 1.3900 . ?
C253 C258 1.3900 . ?
C254 C255 1.3900 . ?
C254 H254 0.9500 . ?
C255 C256 1.3900 . ?
C255 H255 0.9500 . ?
C256 C257 1.3900 . ?
C256 H256 0.9500 . ?
C257 C258 1.3900 . ?
C257 H257 0.9500 . ?
C258 H258 0.9500 . ?
C243 C244 1.3900 . ?
C243 C248 1.3900 . ?
C244 C245 1.3900 . ?
C244 H244 0.9500 . ?
C245 C246 1.3900 . ?
C245 H245 0.9500 . ?
C246 C247 1.3900 . ?
C246 H246 0.9500 . ?
C247 C248 1.3900 . ?
C247 H247 0.9500 . ?
C248 H248 0.9500 . ?
N2 C25 1.510(4) . ?
N2 C21 1.521(4) . ?
N2 C29 1.523(4) . ?
N2 C17 1.529(4) . ?
C17 C18 1.519(5) . ?
C17 H17A 0.9900 . ?
C17 H17B 0.9900 . ?
C18 C19 1.535(5) . ?
C18 H18A 0.9900 . ?
C18 H18B 0.9900 . ?
C19 C20 1.518(5) . ?
C19 H19A 0.9900 . ?
C19 H19B 0.9900 . ?
C20 H20A 0.9800 . ?
C20 H20B 0.9800 . ?
C20 H20C 0.9800 . ?
C21 C22 1.526(4) . ?
C21 H21A 0.9900 . ?
C21 H21B 0.9900 . ?
C22 C23 1.529(5) . ?
C22 H22A 0.9900 . ?
C22 H22B 0.9900 . ?
C23 C24 1.523(5) . ?
C23 H23A 0.9900 . ?
C23 H23B 0.9900 . ?
C24 H24A 0.9800 . ?
C24 H24B 0.9800 . ?
C24 H24C 0.9800 . ?
C25 C26 1.521(4) . ?
C25 H25A 0.9900 . ?
C25 H25B 0.9900 . ?
C26 C27 1.529(5) . ?
C26 H26A 0.9900 . ?
C26 H26B 0.9900 . ?
C27 C28 1.509(5) . ?
C27 H27A 0.9900 . ?
C27 H27B 0.9900 . ?
C28 H28A 0.9800 . ?
C28 H28B 0.9800 . ?
C28 H28C 0.9800 . ?
C29 C30 1.528(4) . ?
C29 H29A 0.9900 . ?
C29 H29B 0.9900 . ?
C30 C31 1.522(5) . ?
C30 H30A 0.9900 . ?
C30 H30B 0.9900 . ?
C31 C32 1.500(7) . ?
C31 H31A 0.9900 . ?
C31 H31B 0.9900 . ?
C32 H32A 0.9800 . ?
C32 H32B 0.9800 . ?
C32 H32C 0.9800 . ?
S1 O1L 1.489(4) . ?
S1 C2LA 1.651(8) . ?
S1 C1LA 1.760(7) . ?
S1 C2LB 1.930(13) . ?
S1 C1LB 2.001(11) . ?
C1LA H1L1 0.9800 . ?
C1LA H1L2 0.9800 . ?
C1LA H1L3 0.9800 . ?
C2LA H2L1 0.9800 . ?
C2LA H2L2 0.9800 . ?
C2LA H2L3 0.9800 . ?
C1LB H1L4 0.9800 . ?
C1LB H1L5 0.9800 . ?
C1LB H1L6 0.9800 . ?
C2LB H2L4 0.9800 . ?
C2LB H2L5 0.9800 . ?
C2LB H2L6 0.9800 . ?
S2A C4L 1.578(8) . ?
S2A O2L 1.619(8) . ?
S2A C3L 1.702(9) . ?
S2B C4L 1.465(3) . ?
S2B O2L 1.736(6) . ?
S2B C3L 1.830(7) . ?
